data_7202498
loop_
_publ_author_name
'Andr\'es E. Goeta'
'Judith A. K. Howard'
'Andrew K. Hughes'
'Dermot O'Hare'
'Royston C. B. Copley'

_publ_section_title
;
 Structural?magnetic correlations on the first dinuclear spin crossover
 d4 system
;
_journal_issue 5
_journal_name_full 'Journal of Materials Chemistry'
_journal_page_first 485
_journal_paper_doi 10.1039/b612121g
_journal_volume 17
_journal_year 2007
_chemical_formula_sum 'C20 H30 Cr2 F6 P5 Sb'
_chemical_formula_weight 765.04
_chemical_name_systematic
;
\m~2~-\h^5^,\h^5^-cyclopentaphosphole)-bis
((\h^5^-pentamethyl-cyclopentadienyl)-chromium)
hexafluoroantimonate
;
_space_group_IT_number 15
_symmetry_cell_setting monoclinic
_symmetry_space_group_name_Hall '-I 2ya'
_symmetry_space_group_name_H-M 'I 1 2/a 1'
_atom_sites_solution_hydrogens geom
_atom_sites_solution_primary direct
_atom_sites_solution_secondary difmap
_audit_creation_method SHELXL-97
_cell_angle_alpha 90.00
_cell_angle_beta 101.206(2)
_cell_angle_gamma 90.00
_cell_formula_units_Z 16
_cell_length_a 22.9096(11)
_cell_length_b 21.2711(10)
_cell_length_c 22.8969(12)
_cell_measurement_reflns_used 7945
_cell_measurement_temperature 50(2)
_cell_measurement_theta_max 30.491
_cell_measurement_theta_min 2.094
_cell_volume 10945.2(9)
_computing_cell_refinement 'SMART V5.625 (Bruker, 2003)'
_computing_data_collection 'SMART V5.625 (Bruker, 2003)'
_computing_data_reduction 'SAINT V6.28A (Bruker, 2003)'
_computing_molecular_graphics 'SHELXTL V6.12(Bruker, 2001)'
_computing_structure_refinement 'SHELXL-97 (Sheldrick, 1997)'
_computing_structure_solution 'SHELXS-97 (Sheldrick, 1990)'
_diffrn_ambient_temperature 50(2)
_diffrn_measured_fraction_theta_full 0.908
_diffrn_measured_fraction_theta_max 0.908
_diffrn_measurement_device_type 'Bruker APEX CCD Diffractometer'
_diffrn_measurement_method '\w scans'
_diffrn_radiation_monochromator graphite
_diffrn_radiation_source 'Bede Microsource X-ray Generator'
_diffrn_radiation_type MoK\a
_diffrn_radiation_wavelength 0.71073
_diffrn_reflns_av_R_equivalents 0.0394
_diffrn_reflns_av_sigmaI/netI 0.0491
_diffrn_reflns_limit_h_max 32
_diffrn_reflns_limit_h_min -32
_diffrn_reflns_limit_k_max 27
_diffrn_reflns_limit_k_min -30
_diffrn_reflns_limit_l_max 27
_diffrn_reflns_limit_l_min -31
_diffrn_reflns_number 38702
_diffrn_reflns_theta_full 30.57
_diffrn_reflns_theta_max 30.57
_diffrn_reflns_theta_min 1.15
_diffrn_standards_decay_% 0
_diffrn_standards_number 0
_exptl_absorpt_coefficient_mu 2.103
_exptl_absorpt_correction_T_max 0.599
_exptl_absorpt_correction_T_min 0.397
_exptl_absorpt_correction_type integration
_exptl_absorpt_process_details 'XPREP in SHELXTL'
_exptl_crystal_colour 'dark green'
_exptl_crystal_density_diffrn 1.857
_exptl_crystal_density_method 'not measured'
_exptl_crystal_description 'irregular block'
_exptl_crystal_F_000 6048
_exptl_crystal_size_max 0.60
_exptl_crystal_size_mid 0.52
_exptl_crystal_size_min 0.40
_refine_diff_density_max 3.853
_refine_diff_density_min -2.652
_refine_diff_density_rms 0.200
_refine_ls_extinction_method none
_refine_ls_goodness_of_fit_ref 1.053
_refine_ls_hydrogen_treatment mixed
_refine_ls_matrix_type full
_refine_ls_number_parameters 614
_refine_ls_number_reflns 15276
_refine_ls_number_restraints 0
_refine_ls_restrained_S_all 1.053
_refine_ls_R_factor_all 0.0439
_refine_ls_R_factor_gt 0.0403
_refine_ls_shift/su_max 0.002
_refine_ls_shift/su_mean 0.000
_refine_ls_structure_factor_coef Fsqd
_refine_ls_weighting_details 'calc w=1/[\s^2^(Fo^2^)+(0.0792P)^2^+0.0000P] where P=(Fo^2^+2Fc^2^)/3'
_refine_ls_weighting_scheme calc
_refine_ls_wR_factor_gt 0.1077
_refine_ls_wR_factor_ref 0.1122
_reflns_number_gt 14294
_reflns_number_total 15276
_reflns_threshold_expression >2sigma(I)
_cod_data_source_file b612121g.txt
_cod_data_source_block 050k
_cod_original_sg_symbol_H-M 'I 2/a'
_cod_database_code 7202498

loop_
_symmetry_equiv_pos_as_xyz
'x, y, z'
'-x+1/2, y, -z'
'x+1/2, y+1/2, z+1/2'
'-x+1, y+1/2, -z+1/2'
'-x, -y, -z'
'x-1/2, -y, z'
'-x+1/2, -y+1/2, -z+1/2'
'x, -y+1/2, z+1/2'

loop_
_atom_site_label
_atom_site_type_symbol
_atom_site_fract_x
_atom_site_fract_y
_atom_site_fract_z
_atom_site_U_iso_or_equiv
_atom_site_adp_type
_atom_site_occupancy
_atom_site_symmetry_multiplicity
_atom_site_calc_flag
_atom_site_refinement_flags
_atom_site_disorder_assembly
_atom_site_disorder_group
Sb1 Sb 0.138891(11) 0.869062(11) 0.384012(12) 0.01403(6) Uani 1 1 d . . .
F1 F 0.09757(12) 0.80834(12) 0.33217(12) 0.0258(5) Uani 1 1 d . . .
F2 F 0.09079(13) 0.93166(12) 0.34138(12) 0.0268(5) Uani 1 1 d . . .
F3 F 0.08361(12) 0.86066(13) 0.43462(12) 0.0236(5) Uani 1 1 d . . .
F4 F 0.18508(11) 0.80562(11) 0.42710(12) 0.0209(5) Uani 1 1 d . . .
F5 F 0.19482(13) 0.87703(11) 0.33444(12) 0.0239(6) Uani 1 1 d . . .
F6 F 0.18026(12) 0.93057(11) 0.43417(11) 0.0228(5) Uani 1 1 d . . .
Sb2 Sb 0.136506(12) 0.127045(11) 0.117175(12) 0.01309(6) Uani 1 1 d . . .
F7 F 0.12368(15) 0.05091(13) 0.15271(14) 0.0360(7) Uani 1 1 d . . .
F8 F 0.07171(12) 0.16376(14) 0.14359(13) 0.0282(6) Uani 1 1 d . . .
F9 F 0.08563(12) 0.10124(13) 0.04720(11) 0.0251(5) Uani 1 1 d . . .
F10 F 0.20194(12) 0.09288(13) 0.08955(12) 0.0281(6) Uani 1 1 d . . .
F11 F 0.18718(12) 0.15238(13) 0.18745(11) 0.0244(5) Uani 1 1 d . . .
F12 F 0.15018(12) 0.20364(12) 0.08152(13) 0.0266(6) Uani 1 1 d . . .
C1 C -0.11308(16) 0.31080(16) 0.44741(17) 0.0131(6) Uani 1 1 d . . .
C2 C -0.14193(16) 0.26799(16) 0.40253(17) 0.0130(6) Uani 1 1 d . . .
C3 C -0.14119(15) 0.29555(16) 0.34609(17) 0.0133(6) Uani 1 1 d . . .
C4 C -0.11185(16) 0.35566(16) 0.35520(17) 0.0124(6) Uani 1 1 d . . .
C5 C -0.09462(16) 0.36479(16) 0.41783(17) 0.0127(6) Uani 1 1 d . . .
C6 C -0.10578(18) 0.30297(19) 0.51277(17) 0.0178(7) Uani 1 1 d . . .
H6A H -0.1385 0.3242 0.5267 0.027 Uiso 1 1 calc R . .
H6B H -0.0678 0.3215 0.5324 0.027 Uiso 1 1 calc R . .
H6C H -0.1062 0.2581 0.5224 0.027 Uiso 1 1 calc R . .
C7 C -0.17067(17) 0.20746(17) 0.41446(19) 0.0175(7) Uani 1 1 d . . .
H7A H -0.2127 0.2149 0.4153 0.026 Uiso 1 1 calc R . .
H7B H -0.1506 0.1906 0.4530 0.026 Uiso 1 1 calc R . .
H7C H -0.1676 0.1772 0.3829 0.026 Uiso 1 1 calc R . .
C8 C -0.16838(16) 0.26906(18) 0.28643(17) 0.0158(7) Uani 1 1 d . . .
H8A H -0.2047 0.2925 0.2698 0.024 Uiso 1 1 calc R . .
H8B H -0.1783 0.2247 0.2908 0.024 Uiso 1 1 calc R . .
H8C H -0.1400 0.2727 0.2596 0.024 Uiso 1 1 calc R . .
C9 C -0.10399(17) 0.40136(18) 0.30822(17) 0.0167(7) Uani 1 1 d . . .
H9A H -0.1411 0.4247 0.2951 0.025 Uiso 1 1 calc R . .
H9B H -0.0937 0.3787 0.2743 0.025 Uiso 1 1 calc R . .
H9C H -0.0720 0.4308 0.3243 0.025 Uiso 1 1 calc R . .
C10 C -0.06701(17) 0.42283(17) 0.44883(17) 0.0155(7) Uani 1 1 d . . .
H10A H -0.0968 0.4455 0.4661 0.023 Uiso 1 1 calc R . .
H10B H -0.0526 0.4500 0.4201 0.023 Uiso 1 1 calc R . .
H10C H -0.0336 0.4109 0.4805 0.023 Uiso 1 1 calc R . .
Cr1 Cr -0.04874(3) 0.27986(3) 0.39234(3) 0.01026(11) Uani 1 1 d . . .
P1 P 0.03490(5) 0.26910(6) 0.47163(5) 0.0229(2) Uani 1 1 d . . .
P2 P -0.01384(5) 0.18229(5) 0.43729(6) 0.0222(2) Uani 1 1 d . . .
P3 P -0.03320(4) 0.18745(5) 0.33891(5) 0.0208(2) Uani 1 1 d . . .
P4 P 0.00292(5) 0.27757(5) 0.31159(5) 0.0211(2) Uani 1 1 d . . .
P5 P 0.04498(5) 0.32796(5) 0.39378(6) 0.0223(2) Uani 1 1 d . . .
Cr2 Cr 0.06321(3) 0.21826(3) 0.38888(3) 0.01031(11) Uani 1 1 d . . .
C11 C 0.14640(16) 0.17706(16) 0.44015(16) 0.0121(6) Uani 1 1 d . . .
C12 C 0.11586(17) 0.13023(16) 0.40119(18) 0.0141(7) Uani 1 1 d . . .
C13 C 0.11249(16) 0.15196(17) 0.34115(17) 0.0134(6) Uani 1 1 d . . .
C14 C 0.14040(16) 0.21196(17) 0.34386(17) 0.0133(6) Uani 1 1 d . . .
C15 C 0.16150(16) 0.22807(16) 0.40481(17) 0.0130(6) Uani 1 1 d . . .
C16 C 0.16309(17) 0.17084(18) 0.50610(17) 0.0168(7) Uani 1 1 d . . .
H16A H 0.2003 0.1471 0.5166 0.025 Uiso 1 1 calc R . .
H16B H 0.1314 0.1486 0.5210 0.025 Uiso 1 1 calc R . .
H16C H 0.1685 0.2127 0.5242 0.025 Uiso 1 1 calc R . .
C17 C 0.09521(18) 0.06762(17) 0.41880(19) 0.0188(7) Uani 1 1 d . . .
H17A H 0.1285 0.0379 0.4247 0.028 Uiso 1 1 calc R . .
H17B H 0.0633 0.0520 0.3873 0.028 Uiso 1 1 calc R . .
H17C H 0.0803 0.0719 0.4559 0.028 Uiso 1 1 calc R . .
C18 C 0.08827(18) 0.11567(18) 0.28600(19) 0.0194(8) Uani 1 1 d . . .
H18A H 0.1202 0.0909 0.2744 0.029 Uiso 1 1 calc R . .
H18B H 0.0719 0.1448 0.2538 0.029 Uiso 1 1 calc R . .
H18C H 0.0567 0.0875 0.2936 0.029 Uiso 1 1 calc R . .
C19 C 0.14909(17) 0.25080(18) 0.29126(18) 0.0175(7) Uani 1 1 d . . .
H19A H 0.1900 0.2459 0.2852 0.026 Uiso 1 1 calc R . .
H19B H 0.1416 0.2952 0.2987 0.026 Uiso 1 1 calc R . .
H19C H 0.1213 0.2367 0.2556 0.026 Uiso 1 1 calc R . .
C20 C 0.19585(16) 0.28597(17) 0.42693(18) 0.0162(7) Uani 1 1 d . . .
H20A H 0.2378 0.2800 0.4248 0.024 Uiso 1 1 calc R . .
H20B H 0.1924 0.2939 0.4683 0.024 Uiso 1 1 calc R . .
H20C H 0.1798 0.3219 0.4022 0.024 Uiso 1 1 calc R . .
C21 C 0.10744(18) 0.38458(17) 0.13242(18) 0.0147(7) Uani 1 1 d . . .
C22 C 0.17101(18) 0.38151(16) 0.14511(19) 0.0151(7) Uani 1 1 d . . .
C23 C 0.19375(16) 0.43750(17) 0.12353(17) 0.0148(7) Uani 1 1 d . . .
C24 C 0.14451(18) 0.47596(17) 0.09743(17) 0.0152(7) Uani 1 1 d . . .
C25 C 0.09085(17) 0.44264(17) 0.10293(17) 0.0141(7) Uani 1 1 d . . .
C26 C 0.06459(17) 0.33396(18) 0.14354(19) 0.0180(7) Uani 1 1 d . . .
H26A H 0.0669 0.2982 0.1170 0.027 Uiso 1 1 calc R . .
H26B H 0.0240 0.3508 0.1357 0.027 Uiso 1 1 calc R . .
H26C H 0.0751 0.3200 0.1851 0.027 Uiso 1 1 calc R . .
C27 C 0.20832(17) 0.32693(17) 0.17282(18) 0.0168(7) Uani 1 1 d . . .
H27A H 0.2276 0.3071 0.1429 0.025 Uiso 1 1 calc R . .
H27B H 0.1829 0.2961 0.1876 0.025 Uiso 1 1 calc R . .
H27C H 0.2388 0.3420 0.2060 0.025 Uiso 1 1 calc R . .
C28 C 0.25847(17) 0.4514(2) 0.12482(19) 0.0204(8) Uani 1 1 d . . .
H28A H 0.2694 0.4364 0.0879 0.031 Uiso 1 1 calc R . .
H28B H 0.2830 0.4300 0.1589 0.031 Uiso 1 1 calc R . .
H28C H 0.2652 0.4969 0.1285 0.031 Uiso 1 1 calc R . .
C29 C 0.1485(2) 0.53667(18) 0.06538(19) 0.0198(8) Uani 1 1 d . . .
H29A H 0.1509 0.5280 0.0239 0.030 Uiso 1 1 calc R . .
H29B H 0.1841 0.5596 0.0847 0.030 Uiso 1 1 calc R . .
H29C H 0.1131 0.5621 0.0666 0.030 Uiso 1 1 calc R . .
C30 C 0.02839(17) 0.46400(19) 0.07798(18) 0.0182(7) Uani 1 1 d . . .
H30A H 0.0152 0.4459 0.0382 0.027 Uiso 1 1 calc R . .
H30B H 0.0274 0.5100 0.0752 0.027 Uiso 1 1 calc R . .
H30C H 0.0018 0.4500 0.1042 0.027 Uiso 1 1 calc R . .
Cr3 Cr 0.14293(3) 0.46343(3) 0.19229(3) 0.01210(11) Uani 1 1 d . . .
P6 P 0.08602(5) 0.44314(5) 0.26954(5) 0.01652(18) Uani 1 1 d . . .
P7 P 0.18249(5) 0.42935(4) 0.29488(4) 0.01637(18) Uani 1 1 d . . .
P8 P 0.22654(4) 0.50919(5) 0.26137(5) 0.01707(18) Uani 1 1 d . . .
P9 P 0.15735(5) 0.57448(4) 0.21844(4) 0.01631(18) Uani 1 1 d . . .
P10 P 0.07009(4) 0.53309(5) 0.22267(4) 0.01598(18) Uani 1 1 d . . .
Cr4 Cr 0.14528(3) 0.53332(3) 0.31396(3) 0.01141(11) Uani 1 1 d . . .
C31 C 0.09631(17) 0.55253(17) 0.38529(17) 0.0140(6) Uani 1 1 d . . .
C32 C 0.15251(17) 0.52405(17) 0.41059(16) 0.0142(6) Uani 1 1 d . . .
C33 C 0.19832(16) 0.56572(17) 0.39951(17) 0.0139(6) Uani 1 1 d . . .
C34 C 0.17095(17) 0.61863(16) 0.36793(18) 0.0132(7) Uani 1 1 d . . .
C35 C 0.10769(17) 0.61089(16) 0.35906(17) 0.0130(6) Uani 1 1 d . . .
C36 C 0.03592(18) 0.52621(19) 0.38778(18) 0.0183(7) Uani 1 1 d . . .
H36A H 0.0199 0.5476 0.4191 0.027 Uiso 1 1 calc R . .
H36B H 0.0394 0.4811 0.3965 0.027 Uiso 1 1 calc R . .
H36C H 0.0091 0.5327 0.3493 0.027 Uiso 1 1 calc R . .
C37 C 0.16098(18) 0.46366(17) 0.44460(17) 0.0162(7) Uani 1 1 d . . .
H37A H 0.1640 0.4723 0.4871 0.024 Uiso 1 1 calc R . .
H37B H 0.1976 0.4432 0.4383 0.024 Uiso 1 1 calc R . .
H37C H 0.1269 0.4359 0.4307 0.024 Uiso 1 1 calc R . .
C38 C 0.26420(17) 0.55754(18) 0.41962(19) 0.0178(7) Uani 1 1 d . . .
H38A H 0.2766 0.5754 0.4596 0.027 Uiso 1 1 calc R . .
H38B H 0.2850 0.5792 0.3919 0.027 Uiso 1 1 calc R . .
H38C H 0.2741 0.5127 0.4205 0.027 Uiso 1 1 calc R . .
C39 C 0.20234(18) 0.67538(18) 0.35048(18) 0.0177(7) Uani 1 1 d . . .
H39A H 0.2103 0.7049 0.3840 0.026 Uiso 1 1 calc R . .
H39B H 0.1772 0.6958 0.3162 0.026 Uiso 1 1 calc R . .
H39C H 0.2400 0.6626 0.3399 0.026 Uiso 1 1 calc R . .
C40 C 0.06192(17) 0.65702(18) 0.32994(18) 0.0175(7) Uani 1 1 d . . .
H40A H 0.0522 0.6859 0.3600 0.026 Uiso 1 1 calc R . .
H40B H 0.0260 0.6345 0.3109 0.026 Uiso 1 1 calc R . .
H40C H 0.0776 0.6810 0.2998 0.026 Uiso 1 1 calc R . .

loop_
_atom_site_aniso_label
_atom_site_aniso_U_11
_atom_site_aniso_U_22
_atom_site_aniso_U_33
_atom_site_aniso_U_23
_atom_site_aniso_U_13
_atom_site_aniso_U_12
Sb1 0.01581(13) 0.00947(10) 0.01743(13) -0.00095(8) 0.00477(8) 0.00076(8)
F1 0.0262(13) 0.0178(11) 0.0318(14) -0.0083(10) 0.0017(10) -0.0036(10)
F2 0.0382(15) 0.0197(11) 0.0219(13) 0.0040(10) 0.0043(10) 0.0101(11)
F3 0.0203(12) 0.0239(12) 0.0289(13) 0.0039(10) 0.0104(10) 0.0051(10)
F4 0.0178(11) 0.0147(10) 0.0306(13) 0.0035(9) 0.0055(9) 0.0045(8)
F5 0.0305(14) 0.0219(13) 0.0230(13) -0.0004(9) 0.0140(11) -0.0026(10)
F6 0.0326(14) 0.0152(10) 0.0206(12) -0.0037(9) 0.0050(10) -0.0048(10)
Sb2 0.01392(13) 0.00929(10) 0.01633(14) -0.00033(8) 0.00358(8) 0.00012(8)
F7 0.0509(19) 0.0169(12) 0.0379(16) 0.0123(11) 0.0032(14) -0.0073(12)
F8 0.0197(12) 0.0331(15) 0.0340(14) -0.0037(11) 0.0103(10) 0.0049(11)
F9 0.0254(13) 0.0228(12) 0.0253(13) -0.0072(10) 0.0000(10) -0.0042(10)
F10 0.0237(13) 0.0288(14) 0.0316(14) -0.0094(11) 0.0050(10) 0.0088(10)
F11 0.0267(13) 0.0249(13) 0.0194(12) -0.0068(10) -0.0009(9) 0.0002(10)
F12 0.0255(13) 0.0174(12) 0.0362(15) 0.0106(10) 0.0039(11) -0.0045(10)
C1 0.0128(16) 0.0081(14) 0.0198(17) -0.0008(12) 0.0065(12) 0.0009(11)
C2 0.0090(15) 0.0110(14) 0.0193(17) -0.0014(13) 0.0036(12) -0.0002(11)
C3 0.0089(15) 0.0088(15) 0.0210(18) -0.0018(12) 0.0001(12) -0.0002(12)
C4 0.0097(15) 0.0094(14) 0.0183(17) 0.0000(12) 0.0031(12) 0.0030(12)
C5 0.0116(15) 0.0075(14) 0.0191(17) -0.0006(12) 0.0033(12) 0.0008(12)
C6 0.0219(19) 0.0157(17) 0.0167(17) -0.0005(13) 0.0062(14) 0.0016(14)
C7 0.0141(17) 0.0107(15) 0.029(2) -0.0012(14) 0.0068(14) -0.0022(13)
C8 0.0134(16) 0.0150(17) 0.0185(17) -0.0028(13) 0.0023(13) -0.0003(12)
C9 0.0193(18) 0.0125(16) 0.0188(17) 0.0024(13) 0.0046(13) -0.0011(13)
C10 0.0145(17) 0.0117(16) 0.0200(18) -0.0041(13) 0.0029(13) -0.0025(12)
Cr1 0.0096(3) 0.0073(2) 0.0140(3) -0.00120(19) 0.00262(19) -0.00021(18)
P1 0.0179(5) 0.0299(6) 0.0196(5) -0.0079(4) 0.0003(4) 0.0081(4)
P2 0.0176(5) 0.0165(5) 0.0354(6) 0.0097(4) 0.0121(4) 0.0052(4)
P3 0.0115(4) 0.0170(5) 0.0327(6) -0.0124(4) 0.0011(4) 0.0006(3)
P4 0.0178(5) 0.0263(5) 0.0205(5) 0.0070(4) 0.0072(4) 0.0090(4)
P5 0.0123(4) 0.0103(4) 0.0449(7) -0.0028(4) 0.0069(4) -0.0016(3)
Cr2 0.0093(3) 0.0071(2) 0.0146(3) -0.00065(19) 0.00250(18) -0.00034(18)
C11 0.0100(15) 0.0107(15) 0.0160(16) 0.0017(12) 0.0032(12) 0.0011(11)
C12 0.0140(16) 0.0075(14) 0.0217(19) -0.0027(12) 0.0057(13) 0.0020(12)
C13 0.0110(15) 0.0111(15) 0.0188(17) -0.0007(12) 0.0049(12) 0.0007(11)
C14 0.0094(15) 0.0130(16) 0.0180(17) -0.0007(12) 0.0038(12) 0.0018(12)
C15 0.0119(16) 0.0097(14) 0.0173(17) 0.0009(12) 0.0026(12) 0.0016(11)
C16 0.0158(17) 0.0159(16) 0.0182(17) 0.0007(13) 0.0020(13) 0.0039(13)
C17 0.0193(18) 0.0083(15) 0.031(2) -0.0002(14) 0.0096(15) -0.0023(13)
C18 0.0173(19) 0.0173(18) 0.023(2) -0.0071(14) 0.0030(14) -0.0019(13)
C19 0.0180(17) 0.0161(17) 0.0198(18) 0.0067(13) 0.0075(13) 0.0062(13)
C20 0.0122(16) 0.0101(15) 0.0256(19) 0.0006(13) 0.0021(13) -0.0026(12)
C21 0.0146(17) 0.0113(15) 0.0182(18) 0.0030(12) 0.0033(13) -0.0009(12)
C22 0.0147(17) 0.0101(16) 0.0207(19) 0.0017(12) 0.0043(14) 0.0025(12)
C23 0.0116(16) 0.0124(16) 0.0209(18) -0.0005(13) 0.0042(13) 0.0027(12)
C24 0.0181(18) 0.0127(15) 0.0159(17) 0.0018(13) 0.0061(13) 0.0036(13)
C25 0.0159(17) 0.0111(15) 0.0155(16) 0.0015(12) 0.0035(13) 0.0023(12)
C26 0.0169(18) 0.0133(16) 0.0243(19) 0.0038(14) 0.0053(14) -0.0041(13)
C27 0.0162(17) 0.0127(16) 0.0207(18) 0.0001(13) 0.0021(13) 0.0050(13)
C28 0.0131(17) 0.0211(19) 0.029(2) -0.0029(15) 0.0084(15) -0.0008(14)
C29 0.029(2) 0.0103(16) 0.0213(19) 0.0037(13) 0.0080(15) 0.0007(14)
C30 0.0147(17) 0.0201(18) 0.0188(18) 0.0041(14) 0.0008(13) 0.0034(13)
Cr3 0.0106(3) 0.0087(2) 0.0174(3) 0.0028(2) 0.0036(2) 0.00111(18)
P6 0.0180(5) 0.0128(4) 0.0200(5) -0.0032(3) 0.0068(3) -0.0044(3)
P7 0.0210(5) 0.0106(4) 0.0170(4) 0.0005(3) 0.0022(3) 0.0035(3)
P8 0.0132(4) 0.0167(4) 0.0218(5) -0.0031(4) 0.0046(3) -0.0021(3)
P9 0.0234(5) 0.0092(4) 0.0170(4) 0.0009(3) 0.0055(3) -0.0012(3)
P10 0.0147(4) 0.0143(4) 0.0182(5) -0.0027(3) 0.0014(3) 0.0045(3)
Cr4 0.0105(3) 0.0079(2) 0.0157(3) 0.00129(19) 0.00229(19) -0.00042(18)
C31 0.0148(17) 0.0119(16) 0.0162(17) 0.0009(12) 0.0048(13) -0.0024(12)
C32 0.0176(17) 0.0112(14) 0.0137(16) 0.0004(12) 0.0028(12) -0.0009(12)
C33 0.0113(16) 0.0096(15) 0.0195(17) 0.0004(12) -0.0001(12) -0.0009(12)
C34 0.0138(17) 0.0092(15) 0.0157(17) -0.0007(11) 0.0008(13) -0.0018(11)
C35 0.0127(16) 0.0099(13) 0.0154(17) 0.0016(12) 0.0001(12) 0.0001(12)
C36 0.0183(18) 0.0158(17) 0.0216(19) -0.0021(14) 0.0060(14) -0.0048(13)
C37 0.0219(19) 0.0091(15) 0.0177(17) 0.0026(12) 0.0038(13) -0.0022(13)
C38 0.0124(16) 0.0155(17) 0.0249(19) 0.0013(14) 0.0017(13) 0.0005(13)
C39 0.0208(18) 0.0106(15) 0.0220(18) 0.0034(13) 0.0052(14) -0.0046(13)
C40 0.0144(17) 0.0160(17) 0.0204(17) -0.0013(13) -0.0009(13) 0.0041(13)

loop_
_atom_type_symbol
_atom_type_description
_atom_type_scat_dispersion_real
_atom_type_scat_dispersion_imag
_atom_type_scat_source
C C 0.0033 0.0016 'International Tables Vol C Tables 4.2.6.8 and 6.1.1.4'
H H 0.0000 0.0000 'International Tables Vol C Tables 4.2.6.8 and 6.1.1.4'
F F 0.0171 0.0103 'International Tables Vol C Tables 4.2.6.8 and 6.1.1.4'
P P 0.1023 0.0942 'International Tables Vol C Tables 4.2.6.8 and 6.1.1.4'
Cr Cr 0.3209 0.6236 'International Tables Vol C Tables 4.2.6.8 and 6.1.1.4'
Sb Sb -0.5866 1.5461 'International Tables Vol C Tables 4.2.6.8 and 6.1.1.4'

loop_
_geom_angle_atom_site_label_1
_geom_angle_atom_site_label_2
_geom_angle_atom_site_label_3
_geom_angle
_geom_angle_site_symmetry_1
_geom_angle_site_symmetry_3
_geom_angle_publ_flag
F6 Sb1 F4 90.77(11) . . ?
F6 Sb1 F2 89.97(12) . . ?
F4 Sb1 F2 178.46(12) . . ?
F6 Sb1 F5 89.09(12) . . ?
F4 Sb1 F5 90.08(12) . . ?
F2 Sb1 F5 91.28(12) . . ?
F6 Sb1 F1 178.74(12) . . ?
F4 Sb1 F1 90.07(12) . . ?
F2 Sb1 F1 89.22(12) . . ?
F5 Sb1 F1 89.96(12) . . ?
F6 Sb1 F3 90.55(12) . . ?
F4 Sb1 F3 89.21(11) . . ?
F2 Sb1 F3 89.44(12) . . ?
F5 Sb1 F3 179.20(12) . . ?
F1 Sb1 F3 90.40(12) . . ?
F7 Sb2 F9 89.66(13) . . ?
F7 Sb2 F11 89.94(13) . . ?
F9 Sb2 F11 179.59(13) . . ?
F7 Sb2 F12 179.48(14) . . ?
F9 Sb2 F12 90.63(12) . . ?
F11 Sb2 F12 89.76(12) . . ?
F7 Sb2 F8 91.10(14) . . ?
F9 Sb2 F8 89.88(12) . . ?
F11 Sb2 F8 90.02(12) . . ?
F12 Sb2 F8 89.33(13) . . ?
F7 Sb2 F10 90.84(14) . . ?
F9 Sb2 F10 90.18(12) . . ?
F11 Sb2 F10 89.92(12) . . ?
F12 Sb2 F10 88.73(12) . . ?
F8 Sb2 F10 178.06(13) . . ?
C2 C1 C5 107.8(3) . . ?
C2 C1 C6 126.7(3) . . ?
C5 C1 C6 125.4(3) . . ?
C2 C1 Cr1 70.7(2) . . ?
C5 C1 Cr1 71.4(2) . . ?
C6 C1 Cr1 125.7(3) . . ?
C3 C2 C1 107.7(3) . . ?
C3 C2 C7 127.2(3) . . ?
C1 C2 C7 125.0(3) . . ?
C3 C2 Cr1 71.0(2) . . ?
C1 C2 Cr1 71.5(2) . . ?
C7 C2 Cr1 126.0(2) . . ?
C2 C3 C4 108.8(3) . . ?
C2 C3 C8 126.7(3) . . ?
C4 C3 C8 124.5(3) . . ?
C2 C3 Cr1 71.4(2) . . ?
C4 C3 Cr1 71.7(2) . . ?
C8 C3 Cr1 124.9(3) . . ?
C5 C4 C3 107.3(3) . . ?
C5 C4 C9 126.2(3) . . ?
C3 C4 C9 126.5(3) . . ?
C5 C4 Cr1 71.4(2) . . ?
C3 C4 Cr1 70.24(19) . . ?
C9 C4 Cr1 126.2(2) . . ?
C4 C5 C1 108.4(3) . . ?
C4 C5 C10 126.6(3) . . ?
C1 C5 C10 124.7(3) . . ?
C4 C5 Cr1 71.2(2) . . ?
C1 C5 Cr1 70.9(2) . . ?
C10 C5 Cr1 127.9(3) . . ?
C1 C6 H6A 109.5 . . ?
C1 C6 H6B 109.5 . . ?
H6A C6 H6B 109.5 . . ?
C1 C6 H6C 109.5 . . ?
H6A C6 H6C 109.5 . . ?
H6B C6 H6C 109.5 . . ?
C2 C7 H7A 109.5 . . ?
C2 C7 H7B 109.5 . . ?
H7A C7 H7B 109.5 . . ?
C2 C7 H7C 109.5 . . ?
H7A C7 H7C 109.5 . . ?
H7B C7 H7C 109.5 . . ?
C3 C8 H8A 109.5 . . ?
C3 C8 H8B 109.5 . . ?
H8A C8 H8B 109.5 . . ?
C3 C8 H8C 109.5 . . ?
H8A C8 H8C 109.5 . . ?
H8B C8 H8C 109.5 . . ?
C4 C9 H9A 109.5 . . ?
C4 C9 H9B 109.5 . . ?
H9A C9 H9B 109.5 . . ?
C4 C9 H9C 109.5 . . ?
H9A C9 H9C 109.5 . . ?
H9B C9 H9C 109.5 . . ?
C5 C10 H10A 109.5 . . ?
C5 C10 H10B 109.5 . . ?
H10A C10 H10B 109.5 . . ?
C5 C10 H10C 109.5 . . ?
H10A C10 H10C 109.5 . . ?
H10B C10 H10C 109.5 . . ?
C3 Cr1 C2 37.64(14) . . ?
C3 Cr1 C1 62.93(14) . . ?
C2 Cr1 C1 37.84(13) . . ?
C3 Cr1 C4 38.01(13) . . ?
C2 Cr1 C4 63.41(13) . . ?
C1 Cr1 C4 63.08(13) . . ?
C3 Cr1 C5 62.85(13) . . ?
C2 Cr1 C5 63.19(13) . . ?
C1 Cr1 C5 37.78(13) . . ?
C4 Cr1 C5 37.38(13) . . ?
C3 Cr1 P5 136.44(10) . . ?
C2 Cr1 P5 159.93(10) . . ?
C1 Cr1 P5 124.31(10) . . ?
C4 Cr1 P5 102.25(10) . . ?
C5 Cr1 P5 96.81(10) . . ?
C3 Cr1 P3 95.97(10) . . ?
C2 Cr1 P3 101.79(10) . . ?
C1 Cr1 P3 136.07(10) . . ?
C4 Cr1 P3 123.66(10) . . ?
C5 Cr1 P3 158.72(10) . . ?
P5 Cr1 P3 97.94(4) . . ?
C3 Cr1 P1 159.70(11) . . ?
C2 Cr1 P1 124.07(11) . . ?
C1 Cr1 P1 96.91(10) . . ?
C4 Cr1 P1 136.82(10) . . ?
C5 Cr1 P1 103.26(10) . . ?
P5 Cr1 P1 55.86(5) . . ?
P3 Cr1 P1 97.70(4) . . ?
C3 Cr1 P4 101.91(11) . . ?
C2 Cr1 P4 135.78(11) . . ?
C1 Cr1 P4 158.90(10) . . ?
C4 Cr1 P4 95.87(10) . . ?
C5 Cr1 P4 123.49(10) . . ?
P5 Cr1 P4 55.59(4) . . ?
P3 Cr1 P4 55.75(4) . . ?
P1 Cr1 P4 98.18(4) . . ?
C3 Cr1 P2 123.37(10) . . ?
C2 Cr1 P2 96.02(10) . . ?
C1 Cr1 P2 102.53(10) . . ?
C4 Cr1 P2 159.32(10) . . ?
C5 Cr1 P2 136.85(10) . . ?
P5 Cr1 P2 98.21(4) . . ?
P3 Cr1 P2 55.35(4) . . ?
P1 Cr1 P2 55.57(4) . . ?
P4 Cr1 P2 98.15(4) . . ?
C3 Cr1 Cr2 146.11(10) . . ?
C2 Cr1 Cr2 146.26(9) . . ?
C1 Cr1 Cr2 147.16(10) . . ?
C4 Cr1 Cr2 146.33(9) . . ?
C5 Cr1 Cr2 147.27(10) . . ?
P5 Cr1 Cr2 52.52(3) . . ?
P3 Cr1 Cr2 52.40(3) . . ?
P1 Cr1 Cr2 52.50(3) . . ?
P4 Cr1 Cr2 52.62(3) . . ?
P2 Cr1 Cr2 52.65(3) . . ?
P2 P1 P5 107.90(6) . . ?
P2 P1 Cr2 62.37(4) . . ?
P5 P1 Cr2 62.05(4) . . ?
P2 P1 Cr1 62.30(4) . . ?
P5 P1 Cr1 61.89(4) . . ?
Cr2 P1 Cr1 74.92(4) . . ?
P3 P2 P1 107.86(6) . . ?
P3 P2 Cr1 62.18(4) . . ?
P1 P2 Cr1 62.13(4) . . ?
P3 P2 Cr2 62.03(4) . . ?
P1 P2 Cr2 62.05(4) . . ?
Cr1 P2 Cr2 74.73(4) . . ?
P2 P3 P4 108.48(6) . . ?
P2 P3 Cr2 62.57(4) . . ?
P4 P3 Cr2 62.33(4) . . ?
P2 P3 Cr1 62.46(4) . . ?
P4 P3 Cr1 62.20(4) . . ?
Cr2 P3 Cr1 75.06(4) . . ?
P5 P4 P3 107.57(6) . . ?
P5 P4 Cr1 62.00(4) . . ?
P3 P4 Cr1 62.05(4) . . ?
P5 P4 Cr2 62.10(4) . . ?
P3 P4 Cr2 61.89(4) . . ?
Cr1 P4 Cr2 74.82(4) . . ?
P4 P5 P1 108.19(6) . . ?
P4 P5 Cr1 62.41(4) . . ?
P1 P5 Cr1 62.25(4) . . ?
P4 P5 Cr2 62.39(4) . . ?
P1 P5 Cr2 62.12(4) . . ?
Cr1 P5 Cr2 75.10(4) . . ?
C12 Cr2 C11 37.56(13) . . ?
C12 Cr2 C14 62.90(14) . . ?
C11 Cr2 C14 62.66(13) . . ?
C12 Cr2 C15 63.17(13) . . ?
C11 Cr2 C15 37.77(13) . . ?
C14 Cr2 C15 37.52(13) . . ?
C12 Cr2 C13 37.82(14) . . ?
C11 Cr2 C13 62.78(14) . . ?
C14 Cr2 C13 37.40(13) . . ?
C15 Cr2 C13 62.89(13) . . ?
C12 Cr2 P3 105.10(10) . . ?
C11 Cr2 P3 140.37(10) . . ?
C14 Cr2 P3 120.71(10) . . ?
C15 Cr2 P3 157.56(10) . . ?
C13 Cr2 P3 95.85(10) . . ?
C12 Cr2 P5 156.92(11) . . ?
C11 Cr2 P5 120.28(10) . . ?
C14 Cr2 P5 104.16(10) . . ?
C15 Cr2 P5 94.70(9) . . ?
C13 Cr2 P5 139.20(10) . . ?
P3 Cr2 P5 97.95(4) . . ?
C12 Cr2 P1 120.59(11) . . ?
C11 Cr2 P1 95.59(10) . . ?
C14 Cr2 P1 139.76(10) . . ?
C15 Cr2 P1 104.55(10) . . ?
C13 Cr2 P1 157.45(11) . . ?
P3 Cr2 P1 97.89(4) . . ?
P5 Cr2 P1 55.83(4) . . ?
C12 Cr2 P4 139.86(11) . . ?
C11 Cr2 P4 156.56(10) . . ?
C14 Cr2 P4 94.95(10) . . ?
C15 Cr2 P4 119.69(10) . . ?
C13 Cr2 P4 104.32(10) . . ?
P3 Cr2 P4 55.78(4) . . ?
P5 Cr2 P4 55.51(4) . . ?
P1 Cr2 P4 98.19(4) . . ?
C12 Cr2 P2 95.94(11) . . ?
C11 Cr2 P2 105.36(10) . . ?
C14 Cr2 P2 157.78(10) . . ?
C15 Cr2 P2 140.57(10) . . ?
C13 Cr2 P2 121.17(10) . . ?
P3 Cr2 P2 55.40(4) . . ?
P5 Cr2 P2 98.06(4) . . ?
P1 Cr2 P2 55.58(4) . . ?
P4 Cr2 P2 98.07(4) . . ?
C12 Cr2 Cr1 147.40(10) . . ?
C11 Cr2 Cr1 147.14(10) . . ?
C14 Cr2 Cr1 146.20(10) . . ?
C15 Cr2 Cr1 145.97(9) . . ?
C13 Cr2 Cr1 146.96(10) . . ?
P3 Cr2 Cr1 52.54(3) . . ?
P5 Cr2 Cr1 52.38(3) . . ?
P1 Cr2 Cr1 52.57(3) . . ?
P4 Cr2 Cr1 52.56(3) . . ?
P2 Cr2 Cr1 52.62(3) . . ?
C12 C11 C15 108.5(3) . . ?
C12 C11 C16 124.7(3) . . ?
C15 C11 C16 126.6(3) . . ?
C12 C11 Cr2 71.2(2) . . ?
C15 C11 Cr2 71.3(2) . . ?
C16 C11 Cr2 126.7(3) . . ?
C11 C12 C13 107.6(3) . . ?
C11 C12 C17 126.6(4) . . ?
C13 C12 C17 125.7(3) . . ?
C11 C12 Cr2 71.2(2) . . ?
C13 C12 Cr2 71.3(2) . . ?
C17 C12 Cr2 126.5(3) . . ?
C14 C13 C12 107.8(3) . . ?
C14 C13 C18 126.2(3) . . ?
C12 C13 C18 125.8(3) . . ?
C14 C13 Cr2 71.1(2) . . ?
C12 C13 Cr2 70.8(2) . . ?
C18 C13 Cr2 127.1(3) . . ?
C13 C14 C15 108.8(3) . . ?
C13 C14 C19 125.8(3) . . ?
C15 C14 C19 125.3(3) . . ?
C13 C14 Cr2 71.5(2) . . ?
C15 C14 Cr2 71.3(2) . . ?
C19 C14 Cr2 125.5(2) . . ?
C14 C15 C11 107.3(3) . . ?
C14 C15 C20 125.8(3) . . ?
C11 C15 C20 126.9(3) . . ?
C14 C15 Cr2 71.1(2) . . ?
C11 C15 Cr2 71.0(2) . . ?
C20 C15 Cr2 125.7(2) . . ?
C11 C16 H16A 109.5 . . ?
C11 C16 H16B 109.5 . . ?
H16A C16 H16B 109.5 . . ?
C11 C16 H16C 109.5 . . ?
H16A C16 H16C 109.5 . . ?
H16B C16 H16C 109.5 . . ?
C12 C17 H17A 109.5 . . ?
C12 C17 H17B 109.5 . . ?
H17A C17 H17B 109.5 . . ?
C12 C17 H17C 109.5 . . ?
H17A C17 H17C 109.5 . . ?
H17B C17 H17C 109.5 . . ?
C13 C18 H18A 109.5 . . ?
C13 C18 H18B 109.5 . . ?
H18A C18 H18B 109.5 . . ?
C13 C18 H18C 109.5 . . ?
H18A C18 H18C 109.5 . . ?
H18B C18 H18C 109.5 . . ?
C14 C19 H19A 109.5 . . ?
C14 C19 H19B 109.5 . . ?
H19A C19 H19B 109.5 . . ?
C14 C19 H19C 109.5 . . ?
H19A C19 H19C 109.5 . . ?
H19B C19 H19C 109.5 . . ?
C15 C20 H20A 109.5 . . ?
C15 C20 H20B 109.5 . . ?
H20A C20 H20B 109.5 . . ?
C15 C20 H20C 109.5 . . ?
H20A C20 H20C 109.5 . . ?
H20B C20 H20C 109.5 . . ?
C25 C21 C22 107.7(3) . . ?
C25 C21 C26 125.1(4) . . ?
C22 C21 C26 127.0(3) . . ?
C25 C21 Cr3 70.7(2) . . ?
C22 C21 Cr3 70.9(2) . . ?
C26 C21 Cr3 127.3(3) . . ?
C23 C22 C21 108.5(3) . . ?
C23 C22 C27 125.0(3) . . ?
C21 C22 C27 126.3(3) . . ?
C23 C22 Cr3 70.8(2) . . ?
C21 C22 Cr3 71.4(2) . . ?
C27 C22 Cr3 126.6(3) . . ?
C22 C23 C24 108.2(3) . . ?
C22 C23 C28 125.6(3) . . ?
C24 C23 C28 126.2(3) . . ?
C22 C23 Cr3 71.5(2) . . ?
C24 C23 Cr3 70.8(2) . . ?
C28 C23 Cr3 126.3(3) . . ?
C23 C24 C25 107.4(3) . . ?
C23 C24 C29 125.5(4) . . ?
C25 C24 C29 126.8(4) . . ?
C23 C24 Cr3 71.3(2) . . ?
C25 C24 Cr3 71.1(2) . . ?
C29 C24 Cr3 127.2(3) . . ?
C21 C25 C24 108.3(3) . . ?
C21 C25 C30 126.1(3) . . ?
C24 C25 C30 125.5(3) . . ?
C21 C25 Cr3 71.8(2) . . ?
C24 C25 Cr3 70.5(2) . . ?
C30 C25 Cr3 126.5(3) . . ?
C21 C26 H26A 109.5 . . ?
C21 C26 H26B 109.5 . . ?
H26A C26 H26B 109.5 . . ?
C21 C26 H26C 109.5 . . ?
H26A C26 H26C 109.5 . . ?
H26B C26 H26C 109.5 . . ?
C22 C27 H27A 109.5 . . ?
C22 C27 H27B 109.5 . . ?
H27A C27 H27B 109.5 . . ?
C22 C27 H27C 109.5 . . ?
H27A C27 H27C 109.5 . . ?
H27B C27 H27C 109.5 . . ?
C23 C28 H28A 109.5 . . ?
C23 C28 H28B 109.5 . . ?
H28A C28 H28B 109.5 . . ?
C23 C28 H28C 109.5 . . ?
H28A C28 H28C 109.5 . . ?
H28B C28 H28C 109.5 . . ?
C24 C29 H29A 109.5 . . ?
C24 C29 H29B 109.5 . . ?
H29A C29 H29B 109.5 . . ?
C24 C29 H29C 109.5 . . ?
H29A C29 H29C 109.5 . . ?
H29B C29 H29C 109.5 . . ?
C25 C30 H30A 109.5 . . ?
C25 C30 H30B 109.5 . . ?
H30A C30 H30B 109.5 . . ?
C25 C30 H30C 109.5 . . ?
H30A C30 H30C 109.5 . . ?
H30B C30 H30C 109.5 . . ?
C24 Cr3 C23 37.87(13) . . ?
C24 Cr3 C25 38.37(14) . . ?
C23 Cr3 C25 63.39(14) . . ?
C24 Cr3 C22 63.25(14) . . ?
C23 Cr3 C22 37.70(14) . . ?
C25 Cr3 C22 62.91(14) . . ?
C24 Cr3 C21 63.57(14) . . ?
C23 Cr3 C21 63.26(14) . . ?
C25 Cr3 C21 37.55(13) . . ?
C22 Cr3 C21 37.68(14) . . ?
C24 Cr3 P6 148.82(11) . . ?
C23 Cr3 P6 155.27(10) . . ?
C25 Cr3 P6 111.69(10) . . ?
C22 Cr3 P6 117.63(11) . . ?
C21 Cr3 P6 97.55(11) . . ?
C24 Cr3 P10 110.68(10) . . ?
C23 Cr3 P10 147.61(10) . . ?
C25 Cr3 P10 96.31(10) . . ?
C22 Cr3 P10 154.28(11) . . ?
C21 Cr3 P10 116.61(11) . . ?
P6 Cr3 P10 53.51(4) . . ?
C24 Cr3 P8 115.57(11) . . ?
C23 Cr3 P8 96.09(10) . . ?
C25 Cr3 P8 153.91(11) . . ?
C22 Cr3 P8 111.43(11) . . ?
C21 Cr3 P8 148.27(11) . . ?
P6 Cr3 P8 93.65(4) . . ?
P10 Cr3 P8 93.87(4) . . ?
C24 Cr3 P9 95.60(10) . . ?
C23 Cr3 P9 110.63(10) . . ?
C25 Cr3 P9 116.39(10) . . ?
C22 Cr3 P9 147.50(11) . . ?
C21 Cr3 P9 153.93(10) . . ?
P6 Cr3 P9 93.40(4) . . ?
P10 Cr3 P9 53.74(4) . . ?
P8 Cr3 P9 53.36(4) . . ?
C24 Cr3 P7 155.18(11) . . ?
C23 Cr3 P7 117.48(10) . . ?
C25 Cr3 P7 149.42(10) . . ?
C22 Cr3 P7 98.42(11) . . ?
C21 Cr3 P7 112.99(10) . . ?
P6 Cr3 P7 53.30(4) . . ?
P10 Cr3 P7 93.01(4) . . ?
P8 Cr3 P7 53.14(4) . . ?
P9 Cr3 P7 92.51(4) . . ?
P10 P6 P7 108.06(6) . . ?
P10 P6 Cr3 63.26(4) . . ?
P7 P6 Cr3 63.95(4) . . ?
P10 P6 Cr4 63.00(4) . . ?
P7 P6 Cr4 63.06(4) . . ?
Cr3 P6 Cr4 80.27(4) . . ?
P8 P7 P6 108.24(5) . . ?
P8 P7 Cr4 63.93(4) . . ?
P6 P7 Cr4 63.69(4) . . ?
P8 P7 Cr3 62.97(4) . . ?
P6 P7 Cr3 62.75(4) . . ?
Cr4 P7 Cr3 80.03(3) . . ?
P7 P8 P9 107.84(6) . . ?
P7 P8 Cr3 63.89(4) . . ?
P9 P8 Cr3 63.47(4) . . ?
P7 P8 Cr4 63.00(4) . . ?
P9 P8 Cr4 62.42(4) . . ?
Cr3 P8 Cr4 80.03(4) . . ?
P8 P9 P10 108.09(5) . . ?
P8 P9 Cr4 64.23(4) . . ?
P10 P9 Cr4 63.38(4) . . ?
P8 P9 Cr3 63.18(4) . . ?
P10 P9 Cr3 62.87(4) . . ?
Cr4 P9 Cr3 80.68(4) . . ?
P6 P10 P9 107.72(5) . . ?
P6 P10 Cr3 63.22(4) . . ?
P9 P10 Cr3 63.39(4) . . ?
P6 P10 Cr4 63.80(4) . . ?
P9 P10 Cr4 62.66(4) . . ?
Cr3 P10 Cr4 80.60(4) . . ?
C31 Cr4 C32 38.29(14) . . ?
C31 Cr4 C33 63.47(14) . . ?
C32 Cr4 C33 38.02(13) . . ?
C31 Cr4 C35 37.79(13) . . ?
C32 Cr4 C35 63.62(13) . . ?
C33 Cr4 C35 63.17(13) . . ?
C31 Cr4 C34 63.22(14) . . ?
C32 Cr4 C34 63.28(14) . . ?
C33 Cr4 C34 37.42(13) . . ?
C35 Cr4 C34 37.86(14) . . ?
C31 Cr4 P9 140.40(10) . . ?
C32 Cr4 P9 160.64(10) . . ?
C33 Cr4 P9 123.33(10) . . ?
C35 Cr4 P9 106.00(10) . . ?
C34 Cr4 P9 98.26(10) . . ?
C31 Cr4 P10 105.12(10) . . ?
C32 Cr4 P10 140.07(11) . . ?
C33 Cr4 P10 159.76(10) . . ?
C35 Cr4 P10 97.34(10) . . ?
C34 Cr4 P10 123.26(10) . . ?
P9 Cr4 P10 53.95(4) . . ?
C31 Cr4 P7 123.33(10) . . ?
C32 Cr4 P7 97.95(10) . . ?
C33 Cr4 P7 106.91(10) . . ?
C35 Cr4 P7 160.49(10) . . ?
C34 Cr4 P7 141.27(11) . . ?
P9 Cr4 P7 93.49(4) . . ?
P10 Cr4 P7 93.32(4) . . ?
C31 Cr4 P6 97.62(10) . . ?
C32 Cr4 P6 105.95(10) . . ?
C33 Cr4 P6 141.03(10) . . ?
C35 Cr4 P6 122.91(10) . . ?
C34 Cr4 P6 159.96(11) . . ?
P9 Cr4 P6 93.41(4) . . ?
P10 Cr4 P6 53.20(4) . . ?
P7 Cr4 P6 53.24(4) . . ?
C31 Cr4 P8 161.66(11) . . ?
C32 Cr4 P8 123.95(11) . . ?
C33 Cr4 P8 99.28(10) . . ?
C35 Cr4 P8 141.80(10) . . ?
C34 Cr4 P8 107.49(11) . . ?
P9 Cr4 P8 53.35(4) . . ?
P10 Cr4 P8 93.20(4) . . ?
P7 Cr4 P8 53.07(4) . . ?
P6 Cr4 P8 92.54(4) . . ?
C35 C31 C32 108.3(3) . . ?
C35 C31 C36 125.8(3) . . ?
C32 C31 C36 125.9(3) . . ?
C35 C31 Cr4 71.7(2) . . ?
C32 C31 Cr4 71.0(2) . . ?
C36 C31 Cr4 124.5(3) . . ?
C33 C32 C31 107.3(3) . . ?
C33 C32 C37 126.7(3) . . ?
C31 C32 C37 125.9(3) . . ?
C33 C32 Cr4 71.4(2) . . ?
C31 C32 Cr4 70.7(2) . . ?
C37 C32 Cr4 125.4(3) . . ?
C34 C33 C32 108.4(3) . . ?
C34 C33 C38 124.6(3) . . ?
C32 C33 C38 127.0(3) . . ?
C34 C33 Cr4 71.5(2) . . ?
C32 C33 Cr4 70.6(2) . . ?
C38 C33 Cr4 125.7(3) . . ?
C33 C34 C35 108.4(3) . . ?
C33 C34 C39 126.0(3) . . ?
C35 C34 C39 125.4(3) . . ?
C33 C34 Cr4 71.1(2) . . ?
C35 C34 Cr4 71.0(2) . . ?
C39 C34 Cr4 127.0(3) . . ?
C31 C35 C34 107.6(3) . . ?
C31 C35 C40 126.2(3) . . ?
C34 C35 C40 126.2(3) . . ?
C31 C35 Cr4 70.5(2) . . ?
C34 C35 Cr4 71.1(2) . . ?
C40 C35 Cr4 125.8(3) . . ?
C31 C36 H36A 109.5 . . ?
C31 C36 H36B 109.5 . . ?
H36A C36 H36B 109.5 . . ?
C31 C36 H36C 109.5 . . ?
H36A C36 H36C 109.5 . . ?
H36B C36 H36C 109.5 . . ?
C32 C37 H37A 109.5 . . ?
C32 C37 H37B 109.5 . . ?
H37A C37 H37B 109.5 . . ?
C32 C37 H37C 109.5 . . ?
H37A C37 H37C 109.5 . . ?
H37B C37 H37C 109.5 . . ?
C33 C38 H38A 109.5 . . ?
C33 C38 H38B 109.5 . . ?
H38A C38 H38B 109.5 . . ?
C33 C38 H38C 109.5 . . ?
H38A C38 H38C 109.5 . . ?
H38B C38 H38C 109.5 . . ?
C34 C39 H39A 109.5 . . ?
C34 C39 H39B 109.5 . . ?
H39A C39 H39B 109.5 . . ?
C34 C39 H39C 109.5 . . ?
H39A C39 H39C 109.5 . . ?
H39B C39 H39C 109.5 . . ?
C35 C40 H40A 109.5 . . ?
C35 C40 H40B 109.5 . . ?
H40A C40 H40B 109.5 . . ?
C35 C40 H40C 109.5 . . ?
H40A C40 H40C 109.5 . . ?
H40B C40 H40C 109.5 . . ?

loop_
_geom_bond_atom_site_label_1
_geom_bond_atom_site_label_2
_geom_bond_distance
_geom_bond_site_symmetry_2
_geom_bond_publ_flag
Sb1 F6 1.872(2) . ?
Sb1 F4 1.873(2) . ?
Sb1 F2 1.877(2) . ?
Sb1 F5 1.877(3) . ?
Sb1 F1 1.881(2) . ?
Sb1 F3 1.884(2) . ?
Sb2 F7 1.861(3) . ?
Sb2 F9 1.871(2) . ?
Sb2 F11 1.871(2) . ?
Sb2 F12 1.876(2) . ?
Sb2 F8 1.878(3) . ?
Sb2 F10 1.883(3) . ?
C1 C2 1.435(5) . ?
C1 C5 1.438(5) . ?
C1 C6 1.482(5) . ?
C1 Cr1 2.218(4) . ?
C2 C3 1.422(5) . ?
C2 C7 1.495(5) . ?
C2 Cr1 2.207(4) . ?
C3 C4 1.441(5) . ?
C3 C8 1.497(5) . ?
C3 Cr1 2.202(3) . ?
C4 C5 1.425(5) . ?
C4 C9 1.487(5) . ?
C4 Cr1 2.222(3) . ?
C5 C10 1.501(5) . ?
C5 Cr1 2.224(4) . ?
C6 H6A 0.9800 . ?
C6 H6B 0.9800 . ?
C6 H6C 0.9800 . ?
C7 H7A 0.9800 . ?
C7 H7B 0.9800 . ?
C7 H7C 0.9800 . ?
C8 H8A 0.9800 . ?
C8 H8B 0.9800 . ?
C8 H8C 0.9800 . ?
C9 H9A 0.9800 . ?
C9 H9B 0.9800 . ?
C9 H9C 0.9800 . ?
C10 H10A 0.9800 . ?
C10 H10B 0.9800 . ?
C10 H10C 0.9800 . ?
Cr1 P5 2.3727(12) . ?
Cr1 P3 2.3784(12) . ?
Cr1 P1 2.3807(12) . ?
Cr1 P4 2.3815(12) . ?
Cr1 P2 2.3845(12) . ?
Cr1 Cr2 2.8948(8) . ?
P1 P2 2.2212(17) . ?
P1 P5 2.2266(17) . ?
P1 Cr2 2.3786(12) . ?
P2 P3 2.2123(17) . ?
P2 Cr2 2.3855(12) . ?
P3 P4 2.2254(16) . ?
P3 Cr2 2.3737(12) . ?
P4 P5 2.2168(17) . ?
P4 Cr2 2.3835(12) . ?
P5 Cr2 2.3771(12) . ?
Cr2 C12 2.215(4) . ?
Cr2 C11 2.216(4) . ?
Cr2 C14 2.217(4) . ?
Cr2 C15 2.220(4) . ?
Cr2 C13 2.222(4) . ?
C11 C12 1.426(5) . ?
C11 C15 1.435(5) . ?
C11 C16 1.490(5) . ?
C12 C13 1.438(5) . ?
C12 C17 1.495(5) . ?
C13 C14 1.423(5) . ?
C13 C18 1.492(5) . ?
C14 C15 1.427(5) . ?
C14 C19 1.505(5) . ?
C15 C20 1.496(5) . ?
C16 H16A 0.9800 . ?
C16 H16B 0.9800 . ?
C16 H16C 0.9800 . ?
C17 H17A 0.9800 . ?
C17 H17B 0.9800 . ?
C17 H17C 0.9800 . ?
C18 H18A 0.9800 . ?
C18 H18B 0.9800 . ?
C18 H18C 0.9800 . ?
C19 H19A 0.9800 . ?
C19 H19B 0.9800 . ?
C19 H19C 0.9800 . ?
C20 H20A 0.9800 . ?
C20 H20B 0.9800 . ?
C20 H20C 0.9800 . ?
C21 C25 1.423(5) . ?
C21 C22 1.430(6) . ?
C21 C26 1.512(5) . ?
C21 Cr3 2.218(4) . ?
C22 C23 1.426(5) . ?
C22 C27 1.507(5) . ?
C22 Cr3 2.211(4) . ?
C23 C24 1.427(5) . ?
C23 C28 1.507(5) . ?
C23 Cr3 2.203(4) . ?
C24 C25 1.446(5) . ?
C24 C29 1.497(5) . ?
C24 Cr3 2.196(4) . ?
C25 C30 1.504(5) . ?
C25 Cr3 2.204(4) . ?
C26 H26A 0.9800 . ?
C26 H26B 0.9800 . ?
C26 H26C 0.9800 . ?
C27 H27A 0.9800 . ?
C27 H27B 0.9800 . ?
C27 H27C 0.9800 . ?
C28 H28A 0.9800 . ?
C28 H28B 0.9800 . ?
C28 H28C 0.9800 . ?
C29 H29A 0.9800 . ?
C29 H29B 0.9800 . ?
C29 H29C 0.9800 . ?
C30 H30A 0.9800 . ?
C30 H30B 0.9800 . ?
C30 H30C 0.9800 . ?
Cr3 P6 2.4313(12) . ?
Cr3 P10 2.4322(11) . ?
Cr3 P8 2.4374(12) . ?
Cr3 P9 2.4435(11) . ?
Cr3 P7 2.4571(12) . ?
P6 P10 2.1895(14) . ?
P6 P7 2.1929(14) . ?
P6 Cr4 2.4536(11) . ?
P7 P8 2.1892(14) . ?
P7 Cr4 2.4401(11) . ?
P8 P9 2.1914(14) . ?
P8 Cr4 2.4598(11) . ?
P9 P10 2.2036(15) . ?
P9 Cr4 2.4210(12) . ?
P10 Cr4 2.4366(12) . ?
Cr4 C31 2.192(4) . ?
Cr4 C32 2.195(4) . ?
Cr4 C33 2.205(4) . ?
Cr4 C35 2.208(4) . ?
Cr4 C34 2.210(4) . ?
C31 C35 1.425(5) . ?
C31 C32 1.439(5) . ?
C31 C36 1.504(5) . ?
C32 C33 1.433(5) . ?
C32 C37 1.495(5) . ?
C33 C34 1.416(5) . ?
C33 C38 1.500(5) . ?
C34 C35 1.433(5) . ?
C34 C39 1.499(5) . ?
C35 C40 1.495(5) . ?
C36 H36A 0.9800 . ?
C36 H36B 0.9800 . ?
C36 H36C 0.9800 . ?
C37 H37A 0.9800 . ?
C37 H37B 0.9800 . ?
C37 H37C 0.9800 . ?
C38 H38A 0.9800 . ?
C38 H38B 0.9800 . ?
C38 H38C 0.9800 . ?
C39 H39A 0.9800 . ?
C39 H39B 0.9800 . ?
C39 H39C 0.9800 . ?
C40 H40A 0.9800 . ?
C40 H40B 0.9800 . ?
C40 H40C 0.9800 . ?

loop_
_geom_torsion_atom_site_label_1
_geom_torsion_atom_site_label_2
_geom_torsion_atom_site_label_3
_geom_torsion_atom_site_label_4
_geom_torsion
_geom_torsion_site_symmetry_1
_geom_torsion_site_symmetry_2
_geom_torsion_site_symmetry_3
_geom_torsion_site_symmetry_4
_geom_torsion_publ_flag
C5 C1 C2 C3 -0.1(4) . . . . ?
C6 C1 C2 C3 177.2(4) . . . . ?
Cr1 C1 C2 C3 -62.1(2) . . . . ?
C5 C1 C2 C7 -176.5(3) . . . . ?
C6 C1 C2 C7 0.8(6) . . . . ?
Cr1 C1 C2 C7 121.4(4) . . . . ?
C5 C1 C2 Cr1 62.0(2) . . . . ?
C6 C1 C2 Cr1 -120.6(4) . . . . ?
C1 C2 C3 C4 0.1(4) . . . . ?
C7 C2 C3 C4 176.4(3) . . . . ?
Cr1 C2 C3 C4 -62.4(2) . . . . ?
C1 C2 C3 C8 -177.4(3) . . . . ?
C7 C2 C3 C8 -1.0(6) . . . . ?
Cr1 C2 C3 C8 120.2(4) . . . . ?
C1 C2 C3 Cr1 62.5(2) . . . . ?
C7 C2 C3 Cr1 -121.2(4) . . . . ?
C2 C3 C4 C5 -0.1(4) . . . . ?
C8 C3 C4 C5 177.5(3) . . . . ?
Cr1 C3 C4 C5 -62.2(2) . . . . ?
C2 C3 C4 C9 -176.9(3) . . . . ?
C8 C3 C4 C9 0.6(6) . . . . ?
Cr1 C3 C4 C9 121.0(4) . . . . ?
C2 C3 C4 Cr1 62.1(2) . . . . ?
C8 C3 C4 Cr1 -120.3(3) . . . . ?
C3 C4 C5 C1 0.0(4) . . . . ?
C9 C4 C5 C1 176.9(3) . . . . ?
Cr1 C4 C5 C1 -61.4(2) . . . . ?
C3 C4 C5 C10 -174.8(3) . . . . ?
C9 C4 C5 C10 2.1(6) . . . . ?
Cr1 C4 C5 C10 123.8(4) . . . . ?
C3 C4 C5 Cr1 61.4(2) . . . . ?
C9 C4 C5 Cr1 -121.7(4) . . . . ?
C2 C1 C5 C4 0.0(4) . . . . ?
C6 C1 C5 C4 -177.3(3) . . . . ?
Cr1 C1 C5 C4 61.6(2) . . . . ?
C2 C1 C5 C10 174.9(3) . . . . ?
C6 C1 C5 C10 -2.4(6) . . . . ?
Cr1 C1 C5 C10 -123.5(3) . . . . ?
C2 C1 C5 Cr1 -61.6(2) . . . . ?
C6 C1 C5 Cr1 121.0(4) . . . . ?
C4 C3 Cr1 C2 118.0(3) . . . . ?
C8 C3 Cr1 C2 -122.3(4) . . . . ?
C2 C3 Cr1 C1 -37.9(2) . . . . ?
C4 C3 Cr1 C1 80.1(2) . . . . ?
C8 C3 Cr1 C1 -160.1(4) . . . . ?
C2 C3 Cr1 C4 -118.0(3) . . . . ?
C8 C3 Cr1 C4 119.8(4) . . . . ?
C2 C3 Cr1 C5 -80.5(2) . . . . ?
C4 C3 Cr1 C5 37.5(2) . . . . ?
C8 C3 Cr1 C5 157.2(4) . . . . ?
C2 C3 Cr1 P5 -150.26(17) . . . . ?
C4 C3 Cr1 P5 -32.3(3) . . . . ?
C8 C3 Cr1 P5 87.5(3) . . . . ?
C2 C3 Cr1 P3 101.59(19) . . . . ?
C4 C3 Cr1 P3 -140.5(2) . . . . ?
C8 C3 Cr1 P3 -20.7(3) . . . . ?
C2 C3 Cr1 P1 -30.6(4) . . . . ?
C4 C3 Cr1 P1 87.4(3) . . . . ?
C8 C3 Cr1 P1 -152.8(2) . . . . ?
C2 C3 Cr1 P4 157.79(18) . . . . ?
C4 C3 Cr1 P4 -84.3(2) . . . . ?
C8 C3 Cr1 P4 35.5(3) . . . . ?
C2 C3 Cr1 P2 49.6(2) . . . . ?
C4 C3 Cr1 P2 167.54(17) . . . . ?
C8 C3 Cr1 P2 -72.7(3) . . . . ?
C2 C3 Cr1 Cr2 120.8(2) . . . . ?
C4 C3 Cr1 Cr2 -121.3(2) . . . . ?
C8 C3 Cr1 Cr2 -1.5(4) . . . . ?
C1 C2 Cr1 C3 -117.0(3) . . . . ?
C7 C2 Cr1 C3 122.7(4) . . . . ?
C3 C2 Cr1 C1 117.0(3) . . . . ?
C7 C2 Cr1 C1 -120.3(4) . . . . ?
C3 C2 Cr1 C4 37.5(2) . . . . ?
C1 C2 Cr1 C4 -79.6(2) . . . . ?
C7 C2 Cr1 C4 160.1(4) . . . . ?
C3 C2 Cr1 C5 79.5(2) . . . . ?
C1 C2 Cr1 C5 -37.5(2) . . . . ?
C7 C2 Cr1 C5 -157.8(4) . . . . ?
C3 C2 Cr1 P5 84.8(4) . . . . ?
C1 C2 Cr1 P5 -32.3(4) . . . . ?
C7 C2 Cr1 P5 -152.6(3) . . . . ?
C3 C2 Cr1 P3 -84.45(19) . . . . ?
C1 C2 Cr1 P3 158.52(19) . . . . ?
C7 C2 Cr1 P3 38.2(3) . . . . ?
C3 C2 Cr1 P1 167.70(17) . . . . ?
C1 C2 Cr1 P1 50.7(2) . . . . ?
C7 C2 Cr1 P1 -69.6(3) . . . . ?
C3 C2 Cr1 P4 -32.0(3) . . . . ?
C1 C2 Cr1 P4 -149.07(18) . . . . ?
C7 C2 Cr1 P4 90.6(3) . . . . ?
C3 C2 Cr1 P2 -140.26(19) . . . . ?
C1 C2 Cr1 P2 102.7(2) . . . . ?
C7 C2 Cr1 P2 -17.6(3) . . . . ?
C3 C2 Cr1 Cr2 -120.4(2) . . . . ?
C1 C2 Cr1 Cr2 122.6(2) . . . . ?
C7 C2 Cr1 Cr2 2.3(5) . . . . ?
C2 C1 Cr1 C3 37.7(2) . . . . ?
C5 C1 Cr1 C3 -79.8(2) . . . . ?
C6 C1 Cr1 C3 159.5(4) . . . . ?
C5 C1 Cr1 C2 -117.4(3) . . . . ?
C6 C1 Cr1 C2 121.9(4) . . . . ?
C2 C1 Cr1 C4 80.5(2) . . . . ?
C5 C1 Cr1 C4 -36.9(2) . . . . ?
C6 C1 Cr1 C4 -157.6(4) . . . . ?
C2 C1 Cr1 C5 117.4(3) . . . . ?
C6 C1 Cr1 C5 -120.7(4) . . . . ?
C2 C1 Cr1 P5 167.18(17) . . . . ?
C5 C1 Cr1 P5 49.7(2) . . . . ?
C6 C1 Cr1 P5 -71.0(3) . . . . ?
C2 C1 Cr1 P3 -31.1(3) . . . . ?
C5 C1 Cr1 P3 -148.56(18) . . . . ?
C6 C1 Cr1 P3 90.7(3) . . . . ?
C2 C1 Cr1 P1 -139.8(2) . . . . ?
C5 C1 Cr1 P1 102.7(2) . . . . ?
C6 C1 Cr1 P1 -17.9(3) . . . . ?
C2 C1 Cr1 P4 84.8(3) . . . . ?
C5 C1 Cr1 P4 -32.7(4) . . . . ?
C6 C1 Cr1 P4 -153.4(2) . . . . ?
C2 C1 Cr1 P2 -83.6(2) . . . . ?
C5 C1 Cr1 P2 158.93(19) . . . . ?
C6 C1 Cr1 P2 38.2(3) . . . . ?
C2 C1 Cr1 Cr2 -120.3(2) . . . . ?
C5 C1 Cr1 Cr2 122.2(2) . . . . ?
C6 C1 Cr1 Cr2 1.5(4) . . . . ?
C5 C4 Cr1 C3 117.0(3) . . . . ?
C9 C4 Cr1 C3 -121.3(4) . . . . ?
C5 C4 Cr1 C2 79.9(2) . . . . ?
C3 C4 Cr1 C2 -37.1(2) . . . . ?
C9 C4 Cr1 C2 -158.4(4) . . . . ?
C5 C4 Cr1 C1 37.3(2) . . . . ?
C3 C4 Cr1 C1 -79.7(2) . . . . ?
C9 C4 Cr1 C1 159.0(4) . . . . ?
C3 C4 Cr1 C5 -117.0(3) . . . . ?
C9 C4 Cr1 C5 121.7(4) . . . . ?
C5 C4 Cr1 P5 -85.2(2) . . . . ?
C3 C4 Cr1 P5 157.9(2) . . . . ?
C9 C4 Cr1 P5 36.6(3) . . . . ?
C5 C4 Cr1 P3 166.51(17) . . . . ?
C3 C4 Cr1 P3 49.5(2) . . . . ?
C9 C4 Cr1 P3 -71.8(3) . . . . ?
C5 C4 Cr1 P1 -32.6(3) . . . . ?
C3 C4 Cr1 P1 -149.57(19) . . . . ?
C9 C4 Cr1 P1 89.1(3) . . . . ?
C5 C4 Cr1 P4 -141.17(19) . . . . ?
C3 C4 Cr1 P4 101.9(2) . . . . ?
C9 C4 Cr1 P4 -19.5(3) . . . . ?
C5 C4 Cr1 P2 86.3(3) . . . . ?
C3 C4 Cr1 P2 -30.7(4) . . . . ?
C9 C4 Cr1 P2 -152.0(2) . . . . ?
C5 C4 Cr1 Cr2 -122.3(2) . . . . ?
C3 C4 Cr1 Cr2 120.7(2) . . . . ?
C9 C4 Cr1 Cr2 -0.6(4) . . . . ?
C4 C5 Cr1 C3 -38.1(2) . . . . ?
C1 C5 Cr1 C3 80.0(2) . . . . ?
C10 C5 Cr1 C3 -160.4(4) . . . . ?
C4 C5 Cr1 C2 -80.5(2) . . . . ?
C1 C5 Cr1 C2 37.6(2) . . . . ?
C10 C5 Cr1 C2 157.2(4) . . . . ?
C4 C5 Cr1 C1 -118.1(3) . . . . ?
C10 C5 Cr1 C1 119.6(4) . . . . ?
C1 C5 Cr1 C4 118.1(3) . . . . ?
C10 C5 Cr1 C4 -122.3(4) . . . . ?
C4 C5 Cr1 P5 101.3(2) . . . . ?
C1 C5 Cr1 P5 -140.6(2) . . . . ?
C10 C5 Cr1 P5 -21.0(3) . . . . ?
C4 C5 Cr1 P3 -32.3(4) . . . . ?
C1 C5 Cr1 P3 85.8(3) . . . . ?
C10 C5 Cr1 P3 -154.6(2) . . . . ?
C4 C5 Cr1 P1 157.75(19) . . . . ?
C1 C5 Cr1 P1 -84.1(2) . . . . ?
C10 C5 Cr1 P1 35.5(3) . . . . ?
C4 C5 Cr1 P4 48.4(2) . . . . ?
C1 C5 Cr1 P4 166.52(18) . . . . ?
C10 C5 Cr1 P4 -73.9(3) . . . . ?
C4 C5 Cr1 P2 -148.98(17) . . . . ?
C1 C5 Cr1 P2 -30.9(3) . . . . ?
C10 C5 Cr1 P2 88.7(3) . . . . ?
C4 C5 Cr1 Cr2 119.9(2) . . . . ?
C1 C5 Cr1 Cr2 -122.0(2) . . . . ?
C10 C5 Cr1 Cr2 -2.4(5) . . . . ?
C3 Cr1 P1 P2 93.9(3) . . . . ?
C2 Cr1 P1 P2 71.93(12) . . . . ?
C1 Cr1 P1 P2 100.48(10) . . . . ?
C4 Cr1 P1 P2 157.98(14) . . . . ?
C5 Cr1 P1 P2 138.35(11) . . . . ?
P5 Cr1 P1 P2 -132.37(6) . . . . ?
P3 Cr1 P1 P2 -37.97(5) . . . . ?
P4 Cr1 P1 P2 -94.31(5) . . . . ?
Cr2 Cr1 P1 P2 -66.35(4) . . . . ?
C3 Cr1 P1 P5 -133.7(3) . . . . ?
C2 Cr1 P1 P5 -155.70(12) . . . . ?
C1 Cr1 P1 P5 -127.15(10) . . . . ?
C4 Cr1 P1 P5 -69.65(14) . . . . ?
C5 Cr1 P1 P5 -89.28(11) . . . . ?
P3 Cr1 P1 P5 94.40(5) . . . . ?
P4 Cr1 P1 P5 38.06(5) . . . . ?
P2 Cr1 P1 P5 132.37(6) . . . . ?
Cr2 Cr1 P1 P5 66.02(4) . . . . ?
C3 Cr1 P1 Cr2 160.3(3) . . . . ?
C2 Cr1 P1 Cr2 138.28(11) . . . . ?
C1 Cr1 P1 Cr2 166.83(10) . . . . ?
C4 Cr1 P1 Cr2 -135.67(14) . . . . ?
C5 Cr1 P1 Cr2 -155.30(10) . . . . ?
P5 Cr1 P1 Cr2 -66.02(4) . . . . ?
P3 Cr1 P1 Cr2 28.38(4) . . . . ?
P4 Cr1 P1 Cr2 -27.95(4) . . . . ?
P2 Cr1 P1 Cr2 66.35(4) . . . . ?
P5 P1 P2 P3 0.31(8) . . . . ?
Cr2 P1 P2 P3 -43.22(5) . . . . ?
Cr1 P1 P2 P3 43.53(5) . . . . ?
P5 P1 P2 Cr1 -43.22(5) . . . . ?
Cr2 P1 P2 Cr1 -86.74(4) . . . . ?
P5 P1 P2 Cr2 43.53(5) . . . . ?
Cr1 P1 P2 Cr2 86.74(4) . . . . ?
C3 Cr1 P2 P3 72.32(13) . . . . ?
C2 Cr1 P2 P3 100.19(10) . . . . ?
C1 Cr1 P2 P3 138.00(11) . . . . ?
C4 Cr1 P2 P3 94.4(3) . . . . ?
C5 Cr1 P2 P3 156.78(15) . . . . ?
P5 Cr1 P2 P3 -94.01(5) . . . . ?
P1 Cr1 P2 P3 -132.17(6) . . . . ?
P4 Cr1 P2 P3 -37.80(5) . . . . ?
Cr2 Cr1 P2 P3 -66.07(4) . . . . ?
C3 Cr1 P2 P1 -155.51(13) . . . . ?
C2 Cr1 P2 P1 -127.64(11) . . . . ?
C1 Cr1 P2 P1 -89.83(11) . . . . ?
C4 Cr1 P2 P1 -133.4(3) . . . . ?
C5 Cr1 P2 P1 -71.05(15) . . . . ?
P5 Cr1 P2 P1 38.16(5) . . . . ?
P3 Cr1 P2 P1 132.17(6) . . . . ?
P4 Cr1 P2 P1 94.37(5) . . . . ?
Cr2 Cr1 P2 P1 66.10(4) . . . . ?
C3 Cr1 P2 Cr2 138.39(13) . . . . ?
C2 Cr1 P2 Cr2 166.26(10) . . . . ?
C1 Cr1 P2 Cr2 -155.93(10) . . . . ?
C4 Cr1 P2 Cr2 160.5(3) . . . . ?
C5 Cr1 P2 Cr2 -137.15(14) . . . . ?
P5 Cr1 P2 Cr2 -27.94(5) . . . . ?
P3 Cr1 P2 Cr2 66.07(4) . . . . ?
P1 Cr1 P2 Cr2 -66.10(4) . . . . ?
P4 Cr1 P2 Cr2 28.27(4) . . . . ?
P1 P2 P3 P4 -0.30(8) . . . . ?
Cr1 P2 P3 P4 43.21(5) . . . . ?
Cr2 P2 P3 P4 -43.52(5) . . . . ?
P1 P2 P3 Cr2 43.23(5) . . . . ?
Cr1 P2 P3 Cr2 86.73(4) . . . . ?
P1 P2 P3 Cr1 -43.50(5) . . . . ?
Cr2 P2 P3 Cr1 -86.73(4) . . . . ?
C3 Cr1 P3 P2 -126.87(11) . . . . ?
C2 Cr1 P3 P2 -89.19(11) . . . . ?
C1 Cr1 P3 P2 -70.30(15) . . . . ?
C4 Cr1 P3 P2 -154.97(12) . . . . ?
C5 Cr1 P3 P2 -132.0(3) . . . . ?
P5 Cr1 P3 P2 94.52(5) . . . . ?
P1 Cr1 P3 P2 38.09(5) . . . . ?
P4 Cr1 P3 P2 132.77(6) . . . . ?
Cr2 Cr1 P3 P2 66.51(4) . . . . ?
C3 Cr1 P3 P4 100.36(11) . . . . ?
C2 Cr1 P3 P4 138.03(11) . . . . ?
C1 Cr1 P3 P4 156.93(15) . . . . ?
C4 Cr1 P3 P4 72.26(12) . . . . ?
C5 Cr1 P3 P4 95.2(3) . . . . ?
P5 Cr1 P3 P4 -38.25(5) . . . . ?
P1 Cr1 P3 P4 -94.68(5) . . . . ?
P2 Cr1 P3 P4 -132.77(6) . . . . ?
Cr2 Cr1 P3 P4 -66.26(4) . . . . ?
C3 Cr1 P3 Cr2 166.62(11) . . . . ?
C2 Cr1 P3 Cr2 -155.71(11) . . . . ?
C1 Cr1 P3 Cr2 -136.81(15) . . . . ?
C4 Cr1 P3 Cr2 138.52(11) . . . . ?
C5 Cr1 P3 Cr2 161.5(3) . . . . ?
P5 Cr1 P3 Cr2 28.01(5) . . . . ?
P1 Cr1 P3 Cr2 -28.42(5) . . . . ?
P4 Cr1 P3 Cr2 66.26(4) . . . . ?
P2 Cr1 P3 Cr2 -66.51(4) . . . . ?
P2 P3 P4 P5 0.16(8) . . . . ?
Cr2 P3 P4 P5 -43.48(5) . . . . ?
Cr1 P3 P4 P5 43.50(5) . . . . ?
P2 P3 P4 Cr1 -43.34(5) . . . . ?
Cr2 P3 P4 Cr1 -86.98(4) . . . . ?
P2 P3 P4 Cr2 43.64(5) . . . . ?
Cr1 P3 P4 Cr2 86.98(4) . . . . ?
C3 Cr1 P4 P5 138.87(10) . . . . ?
C2 Cr1 P4 P5 158.20(14) . . . . ?
C1 Cr1 P4 P5 97.1(3) . . . . ?
C4 Cr1 P4 P5 100.84(10) . . . . ?
C5 Cr1 P4 P5 73.69(12) . . . . ?
P3 Cr1 P4 P5 -131.99(6) . . . . ?
P1 Cr1 P4 P5 -38.21(5) . . . . ?
P2 Cr1 P4 P5 -94.40(5) . . . . ?
Cr2 Cr1 P4 P5 -66.12(4) . . . . ?
C3 Cr1 P4 P3 -89.14(10) . . . . ?
C2 Cr1 P4 P3 -69.81(14) . . . . ?
C1 Cr1 P4 P3 -131.0(3) . . . . ?
C4 Cr1 P4 P3 -127.16(10) . . . . ?
C5 Cr1 P4 P3 -154.32(12) . . . . ?
P5 Cr1 P4 P3 131.99(6) . . . . ?
P1 Cr1 P4 P3 93.78(5) . . . . ?
P2 Cr1 P4 P3 37.59(5) . . . . ?
Cr2 Cr1 P4 P3 65.87(4) . . . . ?
C3 Cr1 P4 Cr2 -155.01(10) . . . . ?
C2 Cr1 P4 Cr2 -135.68(14) . . . . ?
C1 Cr1 P4 Cr2 163.2(3) . . . . ?
C4 Cr1 P4 Cr2 166.96(10) . . . . ?
C5 Cr1 P4 Cr2 139.80(12) . . . . ?
P5 Cr1 P4 Cr2 66.12(4) . . . . ?
P3 Cr1 P4 Cr2 -65.87(4) . . . . ?
P1 Cr1 P4 Cr2 27.91(4) . . . . ?
P2 Cr1 P4 Cr2 -28.28(4) . . . . ?
P3 P4 P5 P1 0.03(8) . . . . ?
Cr1 P4 P5 P1 43.56(5) . . . . ?
Cr2 P4 P5 P1 -43.34(5) . . . . ?
P3 P4 P5 Cr1 -43.53(5) . . . . ?
Cr2 P4 P5 Cr1 -86.90(4) . . . . ?
P3 P4 P5 Cr2 43.37(5) . . . . ?
Cr1 P4 P5 Cr2 86.90(4) . . . . ?
P2 P1 P5 P4 -0.21(8) . . . . ?
Cr2 P1 P5 P4 43.48(5) . . . . ?
Cr1 P1 P5 P4 -43.64(5) . . . . ?
P2 P1 P5 Cr1 43.42(5) . . . . ?
Cr2 P1 P5 Cr1 87.11(4) . . . . ?
P2 P1 P5 Cr2 -43.69(5) . . . . ?
Cr1 P1 P5 Cr2 -87.11(4) . . . . ?
C3 Cr1 P5 P4 -69.06(15) . . . . ?
C2 Cr1 P5 P4 -131.0(3) . . . . ?
C1 Cr1 P5 P4 -154.37(12) . . . . ?
C4 Cr1 P5 P4 -88.75(10) . . . . ?
C5 Cr1 P5 P4 -126.28(11) . . . . ?
P3 Cr1 P5 P4 38.34(5) . . . . ?
P1 Cr1 P5 P4 132.29(6) . . . . ?
P2 Cr1 P5 P4 94.29(5) . . . . ?
Cr2 Cr1 P5 P4 66.30(4) . . . . ?
C3 Cr1 P5 P1 158.64(15) . . . . ?
C2 Cr1 P5 P1 96.7(3) . . . . ?
C1 Cr1 P5 P1 73.34(13) . . . . ?
C4 Cr1 P5 P1 138.96(10) . . . . ?
C5 Cr1 P5 P1 101.42(11) . . . . ?
P3 Cr1 P5 P1 -93.95(5) . . . . ?
P4 Cr1 P5 P1 -132.29(6) . . . . ?
P2 Cr1 P5 P1 -38.00(5) . . . . ?
Cr2 Cr1 P5 P1 -65.99(4) . . . . ?
C3 Cr1 P5 Cr2 -135.36(15) . . . . ?
C2 Cr1 P5 Cr2 162.7(3) . . . . ?
C1 Cr1 P5 Cr2 139.33(12) . . . . ?
C4 Cr1 P5 Cr2 -155.04(10) . . . . ?
C5 Cr1 P5 Cr2 167.42(10) . . . . ?
P3 Cr1 P5 Cr2 -27.96(5) . . . . ?
P1 Cr1 P5 Cr2 65.99(4) . . . . ?
P4 Cr1 P5 Cr2 -66.30(4) . . . . ?
P2 Cr1 P5 Cr2 28.00(5) . . . . ?
P2 P3 Cr2 C12 86.80(12) . . . . ?
P4 P3 Cr2 C12 -140.72(12) . . . . ?
Cr1 P3 Cr2 C12 153.18(11) . . . . ?
P2 P3 Cr2 C11 70.83(16) . . . . ?
P4 P3 Cr2 C11 -156.69(16) . . . . ?
Cr1 P3 Cr2 C11 137.21(16) . . . . ?
P2 P3 Cr2 C14 153.93(12) . . . . ?
P4 P3 Cr2 C14 -73.58(12) . . . . ?
Cr1 P3 Cr2 C14 -139.68(11) . . . . ?
P2 P3 Cr2 C15 142.0(3) . . . . ?
P4 P3 Cr2 C15 -85.5(3) . . . . ?
Cr1 P3 Cr2 C15 -151.6(3) . . . . ?
P2 P3 Cr2 C13 124.16(10) . . . . ?
P4 P3 Cr2 C13 -103.36(10) . . . . ?
Cr1 P3 Cr2 C13 -169.46(10) . . . . ?
P2 P3 Cr2 P5 -94.34(5) . . . . ?
P4 P3 Cr2 P5 38.15(5) . . . . ?
Cr1 P3 Cr2 P5 -27.95(5) . . . . ?
P2 P3 Cr2 P1 -37.92(5) . . . . ?
P4 P3 Cr2 P1 94.57(5) . . . . ?
Cr1 P3 Cr2 P1 28.47(5) . . . . ?
P2 P3 Cr2 P4 -132.49(5) . . . . ?
Cr1 P3 Cr2 P4 -66.10(4) . . . . ?
P4 P3 Cr2 P2 132.49(5) . . . . ?
Cr1 P3 Cr2 P2 66.39(4) . . . . ?
P2 P3 Cr2 Cr1 -66.39(4) . . . . ?
P4 P3 Cr2 Cr1 66.10(4) . . . . ?
P4 P5 Cr2 C12 138.9(3) . . . . ?
P1 P5 Cr2 C12 -88.6(3) . . . . ?
Cr1 P5 Cr2 C12 -154.8(3) . . . . ?
P4 P5 Cr2 C11 152.61(12) . . . . ?
P1 P5 Cr2 C11 -74.93(12) . . . . ?
Cr1 P5 Cr2 C11 -141.08(11) . . . . ?
P4 P5 Cr2 C14 86.25(11) . . . . ?
P1 P5 Cr2 C14 -141.28(11) . . . . ?
Cr1 P5 Cr2 C14 152.57(10) . . . . ?
P4 P5 Cr2 C15 123.12(11) . . . . ?
P1 P5 Cr2 C15 -104.41(11) . . . . ?
Cr1 P5 Cr2 C15 -170.56(10) . . . . ?
P4 P5 Cr2 C13 70.32(16) . . . . ?
P1 P5 Cr2 C13 -157.22(16) . . . . ?
Cr1 P5 Cr2 C13 136.63(16) . . . . ?
P4 P5 Cr2 P3 -38.29(5) . . . . ?
P1 P5 Cr2 P3 94.17(5) . . . . ?
Cr1 P5 Cr2 P3 28.02(5) . . . . ?
P4 P5 Cr2 P1 -132.47(6) . . . . ?
Cr1 P5 Cr2 P1 -66.15(4) . . . . ?
P1 P5 Cr2 P4 132.47(6) . . . . ?
Cr1 P5 Cr2 P4 66.31(4) . . . . ?
P4 P5 Cr2 P2 -94.29(5) . . . . ?
P1 P5 Cr2 P2 38.18(5) . . . . ?
Cr1 P5 Cr2 P2 -27.97(5) . . . . ?
P4 P5 Cr2 Cr1 -66.31(4) . . . . ?
P1 P5 Cr2 Cr1 66.15(4) . . . . ?
P2 P1 Cr2 C12 -74.97(12) . . . . ?
P5 P1 Cr2 C12 152.92(12) . . . . ?
Cr1 P1 Cr2 C12 -141.25(12) . . . . ?
P2 P1 Cr2 C11 -104.81(10) . . . . ?
P5 P1 Cr2 C11 123.09(10) . . . . ?
Cr1 P1 Cr2 C11 -171.09(10) . . . . ?
P2 P1 Cr2 C14 -158.04(16) . . . . ?
P5 P1 Cr2 C14 69.86(16) . . . . ?
Cr1 P1 Cr2 C14 135.68(15) . . . . ?
P2 P1 Cr2 C15 -142.13(10) . . . . ?
P5 P1 Cr2 C15 85.76(10) . . . . ?
Cr1 P1 Cr2 C15 151.59(10) . . . . ?
P2 P1 Cr2 C13 -89.2(3) . . . . ?
P5 P1 Cr2 C13 138.7(3) . . . . ?
Cr1 P1 Cr2 C13 -155.5(3) . . . . ?
P2 P1 Cr2 P3 37.82(5) . . . . ?
P5 P1 Cr2 P3 -94.28(5) . . . . ?
Cr1 P1 Cr2 P3 -28.45(4) . . . . ?
P2 P1 Cr2 P5 132.10(6) . . . . ?
Cr1 P1 Cr2 P5 65.82(4) . . . . ?
P2 P1 Cr2 P4 94.21(5) . . . . ?
P5 P1 Cr2 P4 -37.90(5) . . . . ?
Cr1 P1 Cr2 P4 27.93(4) . . . . ?
P5 P1 Cr2 P2 -132.10(6) . . . . ?
Cr1 P1 Cr2 P2 -66.28(4) . . . . ?
P2 P1 Cr2 Cr1 66.28(4) . . . . ?
P5 P1 Cr2 Cr1 -65.82(4) . . . . ?
P5 P4 Cr2 C12 -156.45(17) . . . . ?
P3 P4 Cr2 C12 71.48(17) . . . . ?
Cr1 P4 Cr2 C12 137.55(16) . . . . ?
P5 P4 Cr2 C11 -87.3(3) . . . . ?
P3 P4 Cr2 C11 140.6(3) . . . . ?
Cr1 P4 Cr2 C11 -153.3(3) . . . . ?
P5 P4 Cr2 C14 -103.79(10) . . . . ?
P3 P4 Cr2 C14 124.13(10) . . . . ?
Cr1 P4 Cr2 C14 -169.80(10) . . . . ?
P5 P4 Cr2 C15 -73.90(12) . . . . ?
P3 P4 Cr2 C15 154.02(12) . . . . ?
Cr1 P4 Cr2 C15 -139.91(11) . . . . ?
P5 P4 Cr2 C13 -140.58(10) . . . . ?
P3 P4 Cr2 C13 87.34(10) . . . . ?
Cr1 P4 Cr2 C13 153.41(10) . . . . ?
P5 P4 Cr2 P3 132.08(6) . . . . ?
Cr1 P4 Cr2 P3 66.07(4) . . . . ?
P3 P4 Cr2 P5 -132.08(6) . . . . ?
Cr1 P4 Cr2 P5 -66.00(4) . . . . ?
P5 P4 Cr2 P1 38.07(5) . . . . ?
P3 P4 Cr2 P1 -94.01(5) . . . . ?
Cr1 P4 Cr2 P1 -27.93(4) . . . . ?
P5 P4 Cr2 P2 94.27(5) . . . . ?
P3 P4 Cr2 P2 -37.81(5) . . . . ?
Cr1 P4 Cr2 P2 28.26(4) . . . . ?
P5 P4 Cr2 Cr1 66.00(4) . . . . ?
P3 P4 Cr2 Cr1 -66.07(4) . . . . ?
P3 P2 Cr2 C12 -104.27(11) . . . . ?
P1 P2 Cr2 C12 123.29(11) . . . . ?
Cr1 P2 Cr2 C12 -170.52(11) . . . . ?
P3 P2 Cr2 C11 -141.33(11) . . . . ?
P1 P2 Cr2 C11 86.22(11) . . . . ?
Cr1 P2 Cr2 C11 152.42(10) . . . . ?
P3 P2 Cr2 C14 -87.3(3) . . . . ?
P1 P2 Cr2 C14 140.3(3) . . . . ?
Cr1 P2 Cr2 C14 -153.5(3) . . . . ?
P3 P2 Cr2 C15 -158.27(15) . . . . ?
P1 P2 Cr2 C15 69.29(16) . . . . ?
Cr1 P2 Cr2 C15 135.48(15) . . . . ?
P3 P2 Cr2 C13 -74.18(12) . . . . ?
P1 P2 Cr2 C13 153.38(12) . . . . ?
Cr1 P2 Cr2 C13 -140.43(12) . . . . ?
P1 P2 Cr2 P3 -132.44(6) . . . . ?
Cr1 P2 Cr2 P3 -66.25(4) . . . . ?
P3 P2 Cr2 P5 94.13(5) . . . . ?
P1 P2 Cr2 P5 -38.32(5) . . . . ?
Cr1 P2 Cr2 P5 27.87(5) . . . . ?
P3 P2 Cr2 P1 132.44(6) . . . . ?
Cr1 P2 Cr2 P1 66.19(4) . . . . ?
P3 P2 Cr2 P4 38.02(5) . . . . ?
P1 P2 Cr2 P4 -94.43(5) . . . . ?
Cr1 P2 Cr2 P4 -28.24(4) . . . . ?
P3 P2 Cr2 Cr1 66.25(4) . . . . ?
P1 P2 Cr2 Cr1 -66.19(4) . . . . ?
C3 Cr1 Cr2 C12 -78.3(3) . . . . ?
C2 Cr1 Cr2 C12 -7.5(3) . . . . ?
C1 Cr1 Cr2 C12 64.9(3) . . . . ?
C4 Cr1 Cr2 C12 -150.0(3) . . . . ?
C5 Cr1 Cr2 C12 138.4(3) . . . . ?
P5 Cr1 Cr2 C12 161.9(2) . . . . ?
P3 Cr1 Cr2 C12 -53.9(2) . . . . ?
P1 Cr1 Cr2 C12 89.6(2) . . . . ?
P4 Cr1 Cr2 C12 -126.1(2) . . . . ?
P2 Cr1 Cr2 C12 17.7(2) . . . . ?
C3 Cr1 Cr2 C11 -151.4(3) . . . . ?
C2 Cr1 Cr2 C11 -80.5(3) . . . . ?
C1 Cr1 Cr2 C11 -8.1(3) . . . . ?
C4 Cr1 Cr2 C11 136.9(2) . . . . ?
C5 Cr1 Cr2 C11 65.3(3) . . . . ?
P5 Cr1 Cr2 C11 88.87(18) . . . . ?
P3 Cr1 Cr2 C11 -127.02(18) . . . . ?
P1 Cr1 Cr2 C11 16.51(18) . . . . ?
P4 Cr1 Cr2 C11 160.78(18) . . . . ?
P2 Cr1 Cr2 C11 -55.37(18) . . . . ?
C3 Cr1 Cr2 C14 66.3(3) . . . . ?
C2 Cr1 Cr2 C14 137.2(3) . . . . ?
C1 Cr1 Cr2 C14 -150.4(2) . . . . ?
C4 Cr1 Cr2 C14 -5.4(3) . . . . ?
C5 Cr1 Cr2 C14 -77.0(3) . . . . ?
P5 Cr1 Cr2 C14 -53.42(18) . . . . ?
P3 Cr1 Cr2 C14 90.70(18) . . . . ?
P1 Cr1 Cr2 C14 -125.78(18) . . . . ?
P4 Cr1 Cr2 C14 18.50(18) . . . . ?
P2 Cr1 Cr2 C14 162.34(18) . . . . ?
C3 Cr1 Cr2 C15 136.7(2) . . . . ?
C2 Cr1 Cr2 C15 -152.4(3) . . . . ?
C1 Cr1 Cr2 C15 -80.0(3) . . . . ?
C4 Cr1 Cr2 C15 65.0(3) . . . . ?
C5 Cr1 Cr2 C15 -6.6(3) . . . . ?
P5 Cr1 Cr2 C15 16.98(18) . . . . ?
P3 Cr1 Cr2 C15 161.10(18) . . . . ?
P1 Cr1 Cr2 C15 -55.38(18) . . . . ?
P4 Cr1 Cr2 C15 88.89(18) . . . . ?
P2 Cr1 Cr2 C15 -127.26(18) . . . . ?
C3 Cr1 Cr2 C13 -4.9(3) . . . . ?
C2 Cr1 Cr2 C13 66.0(3) . . . . ?
C1 Cr1 Cr2 C13 138.4(2) . . . . ?
C4 Cr1 Cr2 C13 -76.6(3) . . . . ?
C5 Cr1 Cr2 C13 -148.2(3) . . . . ?
P5 Cr1 Cr2 C13 -124.62(18) . . . . ?
P3 Cr1 Cr2 C13 19.50(18) . . . . ?
P1 Cr1 Cr2 C13 163.02(18) . . . . ?
P4 Cr1 Cr2 C13 -52.70(18) . . . . ?
P2 Cr1 Cr2 C13 91.15(18) . . . . ?
C3 Cr1 Cr2 P3 -24.37(18) . . . . ?
C2 Cr1 Cr2 P3 46.48(19) . . . . ?
C1 Cr1 Cr2 P3 118.88(18) . . . . ?
C4 Cr1 Cr2 P3 -96.08(18) . . . . ?
C5 Cr1 Cr2 P3 -167.70(19) . . . . ?
P5 Cr1 Cr2 P3 -144.12(6) . . . . ?
P1 Cr1 Cr2 P3 143.52(6) . . . . ?
P4 Cr1 Cr2 P3 -72.20(6) . . . . ?
P2 Cr1 Cr2 P3 71.64(6) . . . . ?
C3 Cr1 Cr2 P5 119.75(18) . . . . ?
C2 Cr1 Cr2 P5 -169.40(19) . . . . ?
C1 Cr1 Cr2 P5 -97.00(18) . . . . ?
C4 Cr1 Cr2 P5 48.04(18) . . . . ?
C5 Cr1 Cr2 P5 -23.58(19) . . . . ?
P3 Cr1 Cr2 P5 144.12(6) . . . . ?
P1 Cr1 Cr2 P5 -72.36(6) . . . . ?
P4 Cr1 Cr2 P5 71.92(6) . . . . ?
P2 Cr1 Cr2 P5 -144.24(6) . . . . ?
C3 Cr1 Cr2 P1 -167.89(19) . . . . ?
C2 Cr1 Cr2 P1 -97.04(19) . . . . ?
C1 Cr1 Cr2 P1 -24.64(18) . . . . ?
C4 Cr1 Cr2 P1 120.40(18) . . . . ?
C5 Cr1 Cr2 P1 48.78(19) . . . . ?
P5 Cr1 Cr2 P1 72.36(6) . . . . ?
P3 Cr1 Cr2 P1 -143.52(6) . . . . ?
P4 Cr1 Cr2 P1 144.28(6) . . . . ?
P2 Cr1 Cr2 P1 -71.88(6) . . . . ?
C3 Cr1 Cr2 P4 47.83(18) . . . . ?
C2 Cr1 Cr2 P4 118.68(19) . . . . ?
C1 Cr1 Cr2 P4 -168.92(18) . . . . ?
C4 Cr1 Cr2 P4 -23.88(18) . . . . ?
C5 Cr1 Cr2 P4 -95.49(19) . . . . ?
P5 Cr1 Cr2 P4 -71.92(6) . . . . ?
P3 Cr1 Cr2 P4 72.20(6) . . . . ?
P1 Cr1 Cr2 P4 -144.28(6) . . . . ?
P2 Cr1 Cr2 P4 143.85(6) . . . . ?
C3 Cr1 Cr2 P2 -96.02(18) . . . . ?
C2 Cr1 Cr2 P2 -25.16(19) . . . . ?
C1 Cr1 Cr2 P2 47.24(18) . . . . ?
C4 Cr1 Cr2 P2 -167.72(18) . . . . ?
C5 Cr1 Cr2 P2 120.66(19) . . . . ?
P5 Cr1 Cr2 P2 144.24(6) . . . . ?
P3 Cr1 Cr2 P2 -71.64(6) . . . . ?
P1 Cr1 Cr2 P2 71.88(6) . . . . ?
P4 Cr1 Cr2 P2 -143.85(6) . . . . ?
C14 Cr2 C11 C12 -80.3(2) . . . . ?
C15 Cr2 C11 C12 -118.0(3) . . . . ?
C13 Cr2 C11 C12 -38.0(2) . . . . ?
P3 Cr2 C11 C12 25.8(3) . . . . ?
P5 Cr2 C11 C12 -171.24(19) . . . . ?
P1 Cr2 C11 C12 135.4(2) . . . . ?
P4 Cr2 C11 C12 -98.8(3) . . . . ?
P2 Cr2 C11 C12 79.6(2) . . . . ?
Cr1 Cr2 C11 C12 122.3(2) . . . . ?
C12 Cr2 C11 C15 118.0(3) . . . . ?
C14 Cr2 C11 C15 37.8(2) . . . . ?
C13 Cr2 C11 C15 80.1(2) . . . . ?
P3 Cr2 C11 C15 143.85(18) . . . . ?
P5 Cr2 C11 C15 -53.2(2) . . . . ?
P1 Cr2 C11 C15 -106.6(2) . . . . ?
P4 Cr2 C11 C15 19.2(4) . . . . ?
P2 Cr2 C11 C15 -162.41(19) . . . . ?
Cr1 Cr2 C11 C15 -119.7(2) . . . . ?
C12 Cr2 C11 C16 -119.8(4) . . . . ?
C14 Cr2 C11 C16 159.9(4) . . . . ?
C15 Cr2 C11 C16 122.2(4) . . . . ?
C13 Cr2 C11 C16 -157.8(4) . . . . ?
P3 Cr2 C11 C16 -94.0(3) . . . . ?
P5 Cr2 C11 C16 68.9(3) . . . . ?
P1 Cr2 C11 C16 15.5(3) . . . . ?
P4 Cr2 C11 C16 141.4(3) . . . . ?
P2 Cr2 C11 C16 -40.3(3) . . . . ?
Cr1 Cr2 C11 C16 2.4(4) . . . . ?
C15 C11 C12 C13 0.6(4) . . . . ?
C16 C11 C12 C13 -175.4(3) . . . . ?
Cr2 C11 C12 C13 62.5(3) . . . . ?
C15 C11 C12 C17 176.2(3) . . . . ?
C16 C11 C12 C17 0.1(6) . . . . ?
Cr2 C11 C12 C17 -122.0(4) . . . . ?
C15 C11 C12 Cr2 -61.9(2) . . . . ?
C16 C11 C12 Cr2 122.1(4) . . . . ?
C14 Cr2 C12 C11 79.6(2) . . . . ?
C15 Cr2 C12 C11 37.3(2) . . . . ?
C13 Cr2 C12 C11 116.8(3) . . . . ?
P3 Cr2 C12 C11 -163.27(19) . . . . ?
P5 Cr2 C12 C11 19.6(4) . . . . ?
P1 Cr2 C12 C11 -54.3(2) . . . . ?
P4 Cr2 C12 C11 142.43(18) . . . . ?
P2 Cr2 C12 C11 -107.6(2) . . . . ?
Cr1 Cr2 C12 C11 -121.6(2) . . . . ?
C11 Cr2 C12 C13 -116.8(3) . . . . ?
C14 Cr2 C12 C13 -37.3(2) . . . . ?
C15 Cr2 C12 C13 -79.6(2) . . . . ?
P3 Cr2 C12 C13 79.9(2) . . . . ?
P5 Cr2 C12 C13 -97.2(3) . . . . ?
P1 Cr2 C12 C13 -171.16(18) . . . . ?
P4 Cr2 C12 C13 25.6(3) . . . . ?
P2 Cr2 C12 C13 135.6(2) . . . . ?
Cr1 Cr2 C12 C13 121.5(2) . . . . ?
C11 Cr2 C12 C17 122.1(4) . . . . ?
C14 Cr2 C12 C17 -158.3(4) . . . . ?
C15 Cr2 C12 C17 159.4(4) . . . . ?
C13 Cr2 C12 C17 -121.1(4) . . . . ?
P3 Cr2 C12 C17 -41.2(4) . . . . ?
P5 Cr2 C12 C17 141.7(3) . . . . ?
P1 Cr2 C12 C17 67.8(4) . . . . ?
P4 Cr2 C12 C17 -95.5(4) . . . . ?
P2 Cr2 C12 C17 14.6(3) . . . . ?
Cr1 Cr2 C12 C17 0.5(5) . . . . ?
C11 C12 C13 C14 -0.5(4) . . . . ?
C17 C12 C13 C14 -176.1(3) . . . . ?
Cr2 C12 C13 C14 61.9(2) . . . . ?
C11 C12 C13 C18 175.1(3) . . . . ?
C17 C12 C13 C18 -0.5(6) . . . . ?
Cr2 C12 C13 C18 -122.5(4) . . . . ?
C11 C12 C13 Cr2 -62.4(2) . . . . ?
C17 C12 C13 Cr2 122.0(4) . . . . ?
C12 Cr2 C13 C14 -117.5(3) . . . . ?
C11 Cr2 C13 C14 -79.8(2) . . . . ?
C15 Cr2 C13 C14 -37.1(2) . . . . ?
P3 Cr2 C13 C14 135.3(2) . . . . ?
P5 Cr2 C13 C14 26.0(3) . . . . ?
P1 Cr2 C13 C14 -97.3(3) . . . . ?
P4 Cr2 C13 C14 79.2(2) . . . . ?
P2 Cr2 C13 C14 -171.90(18) . . . . ?
Cr1 Cr2 C13 C14 119.9(2) . . . . ?
C11 Cr2 C13 C12 37.7(2) . . . . ?
C14 Cr2 C13 C12 117.5(3) . . . . ?
C15 Cr2 C13 C12 80.4(2) . . . . ?
P3 Cr2 C13 C12 -107.2(2) . . . . ?
P5 Cr2 C13 C12 143.48(19) . . . . ?
P1 Cr2 C13 C12 20.2(4) . . . . ?
P4 Cr2 C13 C12 -163.30(19) . . . . ?
P2 Cr2 C13 C12 -54.4(2) . . . . ?
Cr1 Cr2 C13 C12 -122.6(2) . . . . ?
C12 Cr2 C13 C18 120.9(4) . . . . ?
C11 Cr2 C13 C18 158.6(4) . . . . ?
C14 Cr2 C13 C18 -121.6(4) . . . . ?
C15 Cr2 C13 C18 -158.7(4) . . . . ?
P3 Cr2 C13 C18 13.7(3) . . . . ?
P5 Cr2 C13 C18 -95.6(3) . . . . ?
P1 Cr2 C13 C18 141.1(3) . . . . ?
P4 Cr2 C13 C18 -42.4(3) . . . . ?
P2 Cr2 C13 C18 66.5(3) . . . . ?
Cr1 Cr2 C13 C18 -1.7(4) . . . . ?
C12 C13 C14 C15 0.3(4) . . . . ?
C18 C13 C14 C15 -175.4(3) . . . . ?
Cr2 C13 C14 C15 61.9(2) . . . . ?
C12 C13 C14 C19 177.5(3) . . . . ?
C18 C13 C14 C19 1.9(6) . . . . ?
Cr2 C13 C14 C19 -120.9(4) . . . . ?
C12 C13 C14 Cr2 -61.7(2) . . . . ?
C18 C13 C14 Cr2 122.7(4) . . . . ?
C12 Cr2 C14 C13 37.7(2) . . . . ?
C11 Cr2 C14 C13 80.1(2) . . . . ?
C15 Cr2 C14 C13 118.1(3) . . . . ?
P3 Cr2 C14 C13 -54.4(2) . . . . ?
P5 Cr2 C14 C13 -162.8(2) . . . . ?
P1 Cr2 C14 C13 143.94(19) . . . . ?
P4 Cr2 C14 C13 -107.2(2) . . . . ?
P2 Cr2 C14 C13 18.6(4) . . . . ?
Cr1 Cr2 C14 C13 -121.8(2) . . . . ?
C12 Cr2 C14 C15 -80.5(2) . . . . ?
C11 Cr2 C14 C15 -38.0(2) . . . . ?
C13 Cr2 C14 C15 -118.1(3) . . . . ?
P3 Cr2 C14 C15 -172.54(17) . . . . ?
P5 Cr2 C14 C15 79.1(2) . . . . ?
P1 Cr2 C14 C15 25.8(3) . . . . ?
P4 Cr2 C14 C15 134.70(19) . . . . ?
P2 Cr2 C14 C15 -99.5(3) . . . . ?
Cr1 Cr2 C14 C15 120.1(2) . . . . ?
C12 Cr2 C14 C19 159.0(4) . . . . ?
C11 Cr2 C14 C19 -158.6(4) . . . . ?
C15 Cr2 C14 C19 -120.6(4) . . . . ?
C13 Cr2 C14 C19 121.3(4) . . . . ?
P3 Cr2 C14 C19 66.9(3) . . . . ?
P5 Cr2 C14 C19 -41.5(3) . . . . ?
P1 Cr2 C14 C19 -94.8(3) . . . . ?
P4 Cr2 C14 C19 14.1(3) . . . . ?
P2 Cr2 C14 C19 139.9(3) . . . . ?
Cr1 Cr2 C14 C19 -0.5(4) . . . . ?
C13 C14 C15 C11 0.1(4) . . . . ?
C19 C14 C15 C11 -177.1(3) . . . . ?
Cr2 C14 C15 C11 62.1(2) . . . . ?
C13 C14 C15 C20 177.1(3) . . . . ?
C19 C14 C15 C20 -0.1(6) . . . . ?
Cr2 C14 C15 C20 -120.9(4) . . . . ?
C13 C14 C15 Cr2 -62.0(2) . . . . ?
C19 C14 C15 Cr2 120.7(4) . . . . ?
C12 C11 C15 C14 -0.4(4) . . . . ?
C16 C11 C15 C14 175.5(3) . . . . ?
Cr2 C11 C15 C14 -62.3(2) . . . . ?
C12 C11 C15 C20 -177.4(3) . . . . ?
C16 C11 C15 C20 -1.4(6) . . . . ?
Cr2 C11 C15 C20 120.8(4) . . . . ?
C12 C11 C15 Cr2 61.8(3) . . . . ?
C16 C11 C15 Cr2 -122.2(4) . . . . ?
C12 Cr2 C15 C14 79.6(2) . . . . ?
C11 Cr2 C15 C14 116.7(3) . . . . ?
C13 Cr2 C15 C14 37.0(2) . . . . ?
P3 Cr2 C15 C14 17.0(4) . . . . ?
P5 Cr2 C15 C14 -107.21(19) . . . . ?
P1 Cr2 C15 C14 -163.10(18) . . . . ?
P4 Cr2 C15 C14 -54.6(2) . . . . ?
P2 Cr2 C15 C14 144.04(18) . . . . ?
Cr1 Cr2 C15 C14 -120.6(2) . . . . ?
C12 Cr2 C15 C11 -37.1(2) . . . . ?
C14 Cr2 C15 C11 -116.7(3) . . . . ?
C13 Cr2 C15 C11 -79.7(2) . . . . ?
P3 Cr2 C15 C11 -99.7(3) . . . . ?
P5 Cr2 C15 C11 136.1(2) . . . . ?
P1 Cr2 C15 C11 80.2(2) . . . . ?
P4 Cr2 C15 C11 -171.33(18) . . . . ?
P2 Cr2 C15 C11 27.3(3) . . . . ?
Cr1 Cr2 C15 C11 122.6(2) . . . . ?
C12 Cr2 C15 C20 -159.3(4) . . . . ?
C11 Cr2 C15 C20 -122.3(4) . . . . ?
C14 Cr2 C15 C20 121.0(4) . . . . ?
C13 Cr2 C15 C20 158.0(4) . . . . ?
P3 Cr2 C15 C20 138.0(3) . . . . ?
P5 Cr2 C15 C20 13.8(3) . . . . ?
P1 Cr2 C15 C20 -42.1(3) . . . . ?
P4 Cr2 C15 C20 66.4(3) . . . . ?
P2 Cr2 C15 C20 -94.9(3) . . . . ?
Cr1 Cr2 C15 C20 0.4(4) . . . . ?
C25 C21 C22 C23 0.0(5) . . . . ?
C26 C21 C22 C23 175.7(4) . . . . ?
Cr3 C21 C22 C23 -61.5(3) . . . . ?
C25 C21 C22 C27 -176.2(4) . . . . ?
C26 C21 C22 C27 -0.5(7) . . . . ?
Cr3 C21 C22 C27 122.3(4) . . . . ?
C25 C21 C22 Cr3 61.4(3) . . . . ?
C26 C21 C22 Cr3 -122.9(4) . . . . ?
C21 C22 C23 C24 0.2(5) . . . . ?
C27 C22 C23 C24 176.5(4) . . . . ?
Cr3 C22 C23 C24 -61.6(3) . . . . ?
C21 C22 C23 C28 -176.3(4) . . . . ?
C27 C22 C23 C28 0.0(6) . . . . ?
Cr3 C22 C23 C28 121.8(4) . . . . ?
C21 C22 C23 Cr3 61.9(3) . . . . ?
C27 C22 C23 Cr3 -121.9(4) . . . . ?
C22 C23 C24 C25 -0.3(4) . . . . ?
C28 C23 C24 C25 176.2(4) . . . . ?
Cr3 C23 C24 C25 -62.4(3) . . . . ?
C22 C23 C24 C29 -175.1(4) . . . . ?
C28 C23 C24 C29 1.4(6) . . . . ?
Cr3 C23 C24 C29 122.8(4) . . . . ?
C22 C23 C24 Cr3 62.1(3) . . . . ?
C28 C23 C24 Cr3 -121.4(4) . . . . ?
C22 C21 C25 C24 -0.2(5) . . . . ?
C26 C21 C25 C24 -176.0(4) . . . . ?
Cr3 C21 C25 C24 61.4(3) . . . . ?
C22 C21 C25 C30 176.0(4) . . . . ?
C26 C21 C25 C30 0.2(6) . . . . ?
Cr3 C21 C25 C30 -122.4(4) . . . . ?
C22 C21 C25 Cr3 -61.6(3) . . . . ?
C26 C21 C25 Cr3 122.6(4) . . . . ?
C23 C24 C25 C21 0.3(4) . . . . ?
C29 C24 C25 C21 175.0(4) . . . . ?
Cr3 C24 C25 C21 -62.2(3) . . . . ?
C23 C24 C25 C30 -175.9(4) . . . . ?
C29 C24 C25 C30 -1.2(6) . . . . ?
Cr3 C24 C25 C30 121.6(4) . . . . ?
C23 C24 C25 Cr3 62.5(3) . . . . ?
C29 C24 C25 Cr3 -122.8(4) . . . . ?
C25 C24 Cr3 C23 116.7(3) . . . . ?
C29 C24 Cr3 C23 -120.9(5) . . . . ?
C23 C24 Cr3 C25 -116.7(3) . . . . ?
C29 C24 Cr3 C25 122.4(4) . . . . ?
C23 C24 Cr3 C22 -37.3(2) . . . . ?
C25 C24 Cr3 C22 79.3(2) . . . . ?
C29 C24 Cr3 C22 -158.2(4) . . . . ?
C23 C24 Cr3 C21 -79.7(2) . . . . ?
C25 C24 Cr3 C21 37.0(2) . . . . ?
C29 C24 Cr3 C21 159.4(4) . . . . ?
C23 C24 Cr3 P6 -137.1(2) . . . . ?
C25 C24 Cr3 P6 -20.5(3) . . . . ?
C29 C24 Cr3 P6 102.0(4) . . . . ?
C23 C24 Cr3 P10 170.03(19) . . . . ?
C25 C24 Cr3 P10 -73.3(2) . . . . ?
C29 C24 Cr3 P10 49.1(4) . . . . ?
C23 C24 Cr3 P8 64.9(2) . . . . ?
C25 C24 Cr3 P8 -178.40(17) . . . . ?
C29 C24 Cr3 P8 -56.0(4) . . . . ?
C23 C24 Cr3 P9 116.8(2) . . . . ?
C25 C24 Cr3 P9 -126.56(19) . . . . ?
C29 C24 Cr3 P9 -4.1(4) . . . . ?
C23 C24 Cr3 P7 8.3(4) . . . . ?
C25 C24 Cr3 P7 125.0(3) . . . . ?
C29 C24 Cr3 P7 -112.6(3) . . . . ?
C22 C23 Cr3 C24 -117.7(3) . . . . ?
C28 C23 Cr3 C24 121.3(4) . . . . ?
C22 C23 Cr3 C25 -79.4(2) . . . . ?
C24 C23 Cr3 C25 38.3(2) . . . . ?
C28 C23 Cr3 C25 159.7(4) . . . . ?
C24 C23 Cr3 C22 117.7(3) . . . . ?
C28 C23 Cr3 C22 -121.0(4) . . . . ?
C22 C23 Cr3 C21 -37.1(2) . . . . ?
C24 C23 Cr3 C21 80.6(2) . . . . ?
C28 C23 Cr3 C21 -158.1(4) . . . . ?
C22 C23 Cr3 P6 4.9(4) . . . . ?
C24 C23 Cr3 P6 122.6(3) . . . . ?
C28 C23 Cr3 P6 -116.0(3) . . . . ?
C22 C23 Cr3 P10 -135.3(2) . . . . ?
C24 C23 Cr3 P10 -17.6(3) . . . . ?
C28 C23 Cr3 P10 103.7(3) . . . . ?
C22 C23 Cr3 P8 117.6(2) . . . . ?
C24 C23 Cr3 P8 -124.7(2) . . . . ?
C28 C23 Cr3 P8 -3.4(3) . . . . ?
C22 C23 Cr3 P9 170.6(2) . . . . ?
C24 C23 Cr3 P9 -71.7(2) . . . . ?
C28 C23 Cr3 P9 49.6(3) . . . . ?
C22 C23 Cr3 P7 66.2(2) . . . . ?
C24 C23 Cr3 P7 -176.09(18) . . . . ?
C28 C23 Cr3 P7 -54.8(3) . . . . ?
C21 C25 Cr3 C24 117.8(3) . . . . ?
C30 C25 Cr3 C24 -120.3(4) . . . . ?
C21 C25 Cr3 C23 80.0(2) . . . . ?
C24 C25 Cr3 C23 -37.8(2) . . . . ?
C30 C25 Cr3 C23 -158.2(4) . . . . ?
C21 C25 Cr3 C22 37.5(2) . . . . ?
C24 C25 Cr3 C22 -80.3(2) . . . . ?
C30 C25 Cr3 C22 159.4(4) . . . . ?
C24 C25 Cr3 C21 -117.8(3) . . . . ?
C30 C25 Cr3 C21 121.9(4) . . . . ?
C21 C25 Cr3 P6 -73.4(2) . . . . ?
C24 C25 Cr3 P6 168.77(18) . . . . ?
C30 C25 Cr3 P6 48.4(3) . . . . ?
C21 C25 Cr3 P10 -126.6(2) . . . . ?
C24 C25 Cr3 P10 115.63(19) . . . . ?
C30 C25 Cr3 P10 -4.7(3) . . . . ?
C21 C25 Cr3 P8 121.1(3) . . . . ?
C24 C25 Cr3 P8 3.3(4) . . . . ?
C30 C25 Cr3 P8 -117.0(3) . . . . ?
C21 C25 Cr3 P9 -179.00(19) . . . . ?
C24 C25 Cr3 P9 63.2(2) . . . . ?
C30 C25 Cr3 P9 -57.1(3) . . . . ?
C21 C25 Cr3 P7 -19.6(3) . . . . ?
C24 C25 Cr3 P7 -137.5(2) . . . . ?
C30 C25 Cr3 P7 102.2(3) . . . . ?
C23 C22 Cr3 C24 37.5(2) . . . . ?
C21 C22 Cr3 C24 -80.6(2) . . . . ?
C27 C22 Cr3 C24 157.4(4) . . . . ?
C21 C22 Cr3 C23 -118.1(3) . . . . ?
C27 C22 Cr3 C23 119.9(4) . . . . ?
C23 C22 Cr3 C25 80.7(2) . . . . ?
C21 C22 Cr3 C25 -37.4(2) . . . . ?
C27 C22 Cr3 C25 -159.4(4) . . . . ?
C23 C22 Cr3 C21 118.1(3) . . . . ?
C27 C22 Cr3 C21 -122.0(4) . . . . ?
C23 C22 Cr3 P6 -177.67(19) . . . . ?
C21 C22 Cr3 P6 64.2(2) . . . . ?
C27 C22 Cr3 P6 -57.8(4) . . . . ?
C23 C22 Cr3 P10 119.7(3) . . . . ?
C21 C22 Cr3 P10 1.6(4) . . . . ?
C27 C22 Cr3 P10 -120.4(3) . . . . ?
C23 C22 Cr3 P8 -71.3(2) . . . . ?
C21 C22 Cr3 P8 170.62(19) . . . . ?
C27 C22 Cr3 P8 48.7(3) . . . . ?
C23 C22 Cr3 P9 -16.5(3) . . . . ?
C21 C22 Cr3 P9 -134.6(2) . . . . ?
C27 C22 Cr3 P9 103.4(3) . . . . ?
C23 C22 Cr3 P7 -124.9(2) . . . . ?
C21 C22 Cr3 P7 117.0(2) . . . . ?
C27 C22 Cr3 P7 -4.9(3) . . . . ?
C25 C21 Cr3 C24 -37.8(2) . . . . ?
C22 C21 Cr3 C24 79.7(2) . . . . ?
C26 C21 Cr3 C24 -157.8(4) . . . . ?
C25 C21 Cr3 C23 -80.4(2) . . . . ?
C22 C21 Cr3 C23 37.2(2) . . . . ?
C26 C21 Cr3 C23 159.7(4) . . . . ?
C22 C21 Cr3 C25 117.5(3) . . . . ?
C26 C21 Cr3 C25 -120.0(4) . . . . ?
C25 C21 Cr3 C22 -117.5(3) . . . . ?
C26 C21 Cr3 C22 122.5(4) . . . . ?
C25 C21 Cr3 P6 116.1(2) . . . . ?
C22 C21 Cr3 P6 -126.4(2) . . . . ?
C26 C21 Cr3 P6 -3.9(3) . . . . ?
C25 C21 Cr3 P10 63.3(2) . . . . ?
C22 C21 Cr3 P10 -179.22(19) . . . . ?
C26 C21 Cr3 P10 -56.7(3) . . . . ?
C25 C21 Cr3 P8 -134.3(2) . . . . ?
C22 C21 Cr3 P8 -16.8(3) . . . . ?
C26 C21 Cr3 P8 105.7(3) . . . . ?
C25 C21 Cr3 P9 2.0(4) . . . . ?
C22 C21 Cr3 P9 119.6(3) . . . . ?
C26 C21 Cr3 P9 -117.9(3) . . . . ?
C25 C21 Cr3 P7 169.30(19) . . . . ?
C22 C21 Cr3 P7 -73.2(2) . . . . ?
C26 C21 Cr3 P7 49.3(4) . . . . ?
C24 Cr3 P6 P10 -68.04(19) . . . . ?
C23 Cr3 P6 P10 -154.8(3) . . . . ?
C25 Cr3 P6 P10 -81.54(11) . . . . ?
C22 Cr3 P6 P10 -151.36(13) . . . . ?
C21 Cr3 P6 P10 -117.64(11) . . . . ?
P8 Cr3 P6 P10 92.11(4) . . . . ?
P9 Cr3 P6 P10 38.65(4) . . . . ?
P7 Cr3 P6 P10 129.24(5) . . . . ?
C24 Cr3 P6 P7 162.71(19) . . . . ?
C23 Cr3 P6 P7 76.0(3) . . . . ?
C25 Cr3 P6 P7 149.21(11) . . . . ?
C22 Cr3 P6 P7 79.39(13) . . . . ?
C21 Cr3 P6 P7 113.11(11) . . . . ?
P10 Cr3 P6 P7 -129.24(5) . . . . ?
P8 Cr3 P6 P7 -37.13(4) . . . . ?
P9 Cr3 P6 P7 -90.60(4) . . . . ?
C24 Cr3 P6 Cr4 -132.62(19) . . . . ?
C23 Cr3 P6 Cr4 140.6(2) . . . . ?
C25 Cr3 P6 Cr4 -146.12(11) . . . . ?
C22 Cr3 P6 Cr4 144.06(12) . . . . ?
C21 Cr3 P6 Cr4 177.78(10) . . . . ?
P10 Cr3 P6 Cr4 -64.57(4) . . . . ?
P8 Cr3 P6 Cr4 27.54(4) . . . . ?
P9 Cr3 P6 Cr4 -25.93(4) . . . . ?
P7 Cr3 P6 Cr4 64.67(4) . . . . ?
P10 P6 P7 P8 -1.75(7) . . . . ?
Cr3 P6 P7 P8 44.93(5) . . . . ?
Cr4 P6 P7 P8 -47.22(5) . . . . ?
P10 P6 P7 Cr4 45.47(5) . . . . ?
Cr3 P6 P7 Cr4 92.15(3) . . . . ?
P10 P6 P7 Cr3 -46.68(5) . . . . ?
Cr4 P6 P7 Cr3 -92.15(3) . . . . ?
C24 Cr3 P7 P8 70.3(3) . . . . ?
C23 Cr3 P7 P8 76.07(12) . . . . ?
C25 Cr3 P7 P8 159.6(2) . . . . ?
C22 Cr3 P7 P8 110.53(11) . . . . ?
C21 Cr3 P7 P8 146.79(12) . . . . ?
P6 Cr3 P7 P8 -131.15(5) . . . . ?
P10 Cr3 P7 P8 -92.58(4) . . . . ?
P9 Cr3 P7 P8 -38.78(4) . . . . ?
C24 Cr3 P7 P6 -158.5(2) . . . . ?
C23 Cr3 P7 P6 -152.77(12) . . . . ?
C25 Cr3 P7 P6 -69.2(2) . . . . ?
C22 Cr3 P7 P6 -118.32(11) . . . . ?
C21 Cr3 P7 P6 -82.06(12) . . . . ?
P10 Cr3 P7 P6 38.57(4) . . . . ?
P8 Cr3 P7 P6 131.15(5) . . . . ?
P9 Cr3 P7 P6 92.37(4) . . . . ?
C24 Cr3 P7 Cr4 136.1(2) . . . . ?
C23 Cr3 P7 Cr4 141.79(12) . . . . ?
C25 Cr3 P7 Cr4 -134.6(2) . . . . ?
C22 Cr3 P7 Cr4 176.24(11) . . . . ?
C21 Cr3 P7 Cr4 -147.50(12) . . . . ?
P6 Cr3 P7 Cr4 -65.44(4) . . . . ?
P10 Cr3 P7 Cr4 -26.87(4) . . . . ?
P8 Cr3 P7 Cr4 65.71(4) . . . . ?
P9 Cr3 P7 Cr4 26.93(4) . . . . ?
P6 P7 P8 P9 2.32(7) . . . . ?
Cr4 P7 P8 P9 -44.78(5) . . . . ?
Cr3 P7 P8 P9 47.13(5) . . . . ?
P6 P7 P8 Cr3 -44.81(5) . . . . ?
Cr4 P7 P8 Cr3 -91.91(4) . . . . ?
P6 P7 P8 Cr4 47.10(5) . . . . ?
Cr3 P7 P8 Cr4 91.91(4) . . . . ?
C24 Cr3 P8 P7 -154.01(11) . . . . ?
C23 Cr3 P8 P7 -120.01(10) . . . . ?
C25 Cr3 P8 P7 -156.3(2) . . . . ?
C22 Cr3 P8 P7 -84.39(12) . . . . ?
C21 Cr3 P8 P7 -73.5(2) . . . . ?
P6 Cr3 P8 P7 37.23(4) . . . . ?
P10 Cr3 P8 P7 90.86(4) . . . . ?
P9 Cr3 P8 P7 128.76(5) . . . . ?
C24 Cr3 P8 P9 77.23(11) . . . . ?
C23 Cr3 P8 P9 111.24(11) . . . . ?
C25 Cr3 P8 P9 75.0(2) . . . . ?
C22 Cr3 P8 P9 146.86(12) . . . . ?
C21 Cr3 P8 P9 157.8(2) . . . . ?
P6 Cr3 P8 P9 -91.53(5) . . . . ?
P10 Cr3 P8 P9 -37.89(4) . . . . ?
P7 Cr3 P8 P9 -128.76(5) . . . . ?
C24 Cr3 P8 Cr4 141.28(11) . . . . ?
C23 Cr3 P8 Cr4 175.28(10) . . . . ?
C25 Cr3 P8 Cr4 139.0(2) . . . . ?
C22 Cr3 P8 Cr4 -149.10(11) . . . . ?
C21 Cr3 P8 Cr4 -138.2(2) . . . . ?
P6 Cr3 P8 Cr4 -27.48(4) . . . . ?
P10 Cr3 P8 Cr4 26.15(4) . . . . ?
P9 Cr3 P8 Cr4 64.04(4) . . . . ?
P7 Cr3 P8 Cr4 -64.71(4) . . . . ?
P7 P8 P9 P10 -2.00(7) . . . . ?
Cr3 P8 P9 P10 45.36(5) . . . . ?
Cr4 P8 P9 P10 -47.08(5) . . . . ?
P7 P8 P9 Cr4 45.08(5) . . . . ?
Cr3 P8 P9 Cr4 92.44(3) . . . . ?
P7 P8 P9 Cr3 -47.36(5) . . . . ?
Cr4 P8 P9 Cr3 -92.44(3) . . . . ?
C24 Cr3 P9 P8 -117.87(11) . . . . ?
C23 Cr3 P9 P8 -82.02(11) . . . . ?
C25 Cr3 P9 P8 -151.69(12) . . . . ?
C22 Cr3 P9 P8 -71.3(2) . . . . ?
C21 Cr3 P9 P8 -153.1(2) . . . . ?
P6 Cr3 P9 P8 92.02(5) . . . . ?
P10 Cr3 P9 P8 130.54(5) . . . . ?
P7 Cr3 P9 P8 38.65(4) . . . . ?
C24 Cr3 P9 P10 111.59(11) . . . . ?
C23 Cr3 P9 P10 147.44(11) . . . . ?
C25 Cr3 P9 P10 77.77(12) . . . . ?
C22 Cr3 P9 P10 158.1(2) . . . . ?
C21 Cr3 P9 P10 76.4(2) . . . . ?
P6 Cr3 P9 P10 -38.52(4) . . . . ?
P8 Cr3 P9 P10 -130.54(5) . . . . ?
P7 Cr3 P9 P10 -91.89(4) . . . . ?
C24 Cr3 P9 Cr4 176.38(11) . . . . ?
C23 Cr3 P9 Cr4 -147.78(11) . . . . ?
C25 Cr3 P9 Cr4 142.56(11) . . . . ?
C22 Cr3 P9 Cr4 -137.1(2) . . . . ?
C21 Cr3 P9 Cr4 141.2(2) . . . . ?
P6 Cr3 P9 Cr4 26.27(4) . . . . ?
P10 Cr3 P9 Cr4 64.78(4) . . . . ?
P8 Cr3 P9 Cr4 -65.75(4) . . . . ?
P7 Cr3 P9 Cr4 -27.11(4) . . . . ?
P7 P6 P10 P9 0.51(7) . . . . ?
Cr3 P6 P10 P9 -46.53(5) . . . . ?
Cr4 P6 P10 P9 46.01(5) . . . . ?
P7 P6 P10 Cr3 47.04(5) . . . . ?
Cr4 P6 P10 Cr3 92.54(4) . . . . ?
P7 P6 P10 Cr4 -45.50(5) . . . . ?
Cr3 P6 P10 Cr4 -92.54(4) . . . . ?
P8 P9 P10 P6 0.92(7) . . . . ?
Cr4 P9 P10 P6 -46.61(5) . . . . ?
Cr3 P9 P10 P6 46.44(5) . . . . ?
P8 P9 P10 Cr3 -45.52(5) . . . . ?
Cr4 P9 P10 Cr3 -93.05(3) . . . . ?
P8 P9 P10 Cr4 47.53(5) . . . . ?
Cr3 P9 P10 Cr4 93.05(3) . . . . ?
C24 Cr3 P10 P6 149.12(12) . . . . ?
C23 Cr3 P10 P6 160.6(2) . . . . ?
C25 Cr3 P10 P6 112.38(11) . . . . ?
C22 Cr3 P10 P6 78.1(3) . . . . ?
C21 Cr3 P10 P6 79.18(12) . . . . ?
P8 Cr3 P10 P6 -91.68(5) . . . . ?
P9 Cr3 P10 P6 -129.36(5) . . . . ?
P7 Cr3 P10 P6 -38.45(4) . . . . ?
C24 Cr3 P10 P9 -81.52(12) . . . . ?
C23 Cr3 P10 P9 -70.1(2) . . . . ?
C25 Cr3 P10 P9 -118.26(11) . . . . ?
C22 Cr3 P10 P9 -152.6(3) . . . . ?
C21 Cr3 P10 P9 -151.46(12) . . . . ?
P6 Cr3 P10 P9 129.36(5) . . . . ?
P8 Cr3 P10 P9 37.67(4) . . . . ?
P7 Cr3 P10 P9 90.91(4) . . . . ?
C24 Cr3 P10 Cr4 -145.57(11) . . . . ?
C23 Cr3 P10 Cr4 -134.1(2) . . . . ?
C25 Cr3 P10 Cr4 177.69(10) . . . . ?
C22 Cr3 P10 Cr4 143.4(2) . . . . ?
C21 Cr3 P10 Cr4 144.49(11) . . . . ?
P6 Cr3 P10 Cr4 65.31(4) . . . . ?
P8 Cr3 P10 Cr4 -26.37(4) . . . . ?
P9 Cr3 P10 Cr4 -64.05(4) . . . . ?
P7 Cr3 P10 Cr4 26.86(4) . . . . ?
P8 P9 Cr4 C31 163.09(16) . . . . ?
P10 P9 Cr4 C31 -68.05(16) . . . . ?
Cr3 P9 Cr4 C31 -132.29(16) . . . . ?
P8 P9 Cr4 C32 89.0(3) . . . . ?
P10 P9 Cr4 C32 -142.1(3) . . . . ?
Cr3 P9 Cr4 C32 153.6(3) . . . . ?
P8 P9 Cr4 C33 75.59(12) . . . . ?
P10 P9 Cr4 C33 -155.54(12) . . . . ?
Cr3 P9 Cr4 C33 140.22(12) . . . . ?
P8 P9 Cr4 C35 143.67(11) . . . . ?
P10 P9 Cr4 C35 -87.46(11) . . . . ?
Cr3 P9 Cr4 C35 -151.70(10) . . . . ?
P8 P9 Cr4 C34 105.70(11) . . . . ?
P10 P9 Cr4 C34 -125.43(11) . . . . ?
Cr3 P9 Cr4 C34 170.33(11) . . . . ?
P8 P9 Cr4 P10 -128.86(5) . . . . ?
Cr3 P9 Cr4 P10 -64.24(4) . . . . ?
P8 P9 Cr4 P7 -37.29(4) . . . . ?
P10 P9 Cr4 P7 91.57(4) . . . . ?
Cr3 P9 Cr4 P7 27.34(4) . . . . ?
P8 P9 Cr4 P6 -90.64(4) . . . . ?
P10 P9 Cr4 P6 38.23(4) . . . . ?
Cr3 P9 Cr4 P6 -26.01(4) . . . . ?
P10 P9 Cr4 P8 128.86(5) . . . . ?
Cr3 P9 Cr4 P8 64.63(4) . . . . ?
P6 P10 Cr4 C31 -88.24(11) . . . . ?
P9 P10 Cr4 C31 142.24(11) . . . . ?
Cr3 P10 Cr4 C31 -152.94(10) . . . . ?
P6 P10 Cr4 C32 -68.96(16) . . . . ?
P9 P10 Cr4 C32 161.53(15) . . . . ?
Cr3 P10 Cr4 C32 -133.65(15) . . . . ?
P6 P10 Cr4 C33 -141.0(3) . . . . ?
P9 P10 Cr4 C33 89.5(3) . . . . ?
Cr3 P10 Cr4 C33 154.3(3) . . . . ?
P6 P10 Cr4 C35 -126.00(11) . . . . ?
P9 P10 Cr4 C35 104.48(11) . . . . ?
Cr3 P10 Cr4 C35 169.30(10) . . . . ?
P6 P10 Cr4 C34 -155.85(13) . . . . ?
P9 P10 Cr4 C34 74.64(13) . . . . ?
Cr3 P10 Cr4 C34 139.46(13) . . . . ?
P6 P10 Cr4 P9 129.52(5) . . . . ?
Cr3 P10 Cr4 P9 64.82(4) . . . . ?
P6 P10 Cr4 P7 37.62(4) . . . . ?
P9 P10 Cr4 P7 -91.90(4) . . . . ?
Cr3 P10 Cr4 P7 -27.07(4) . . . . ?
P9 P10 Cr4 P6 -129.52(5) . . . . ?
Cr3 P10 Cr4 P6 -64.69(4) . . . . ?
P6 P10 Cr4 P8 90.79(4) . . . . ?
P9 P10 Cr4 P8 -38.73(4) . . . . ?
Cr3 P10 Cr4 P8 26.09(4) . . . . ?
P8 P7 Cr4 C31 -157.96(13) . . . . ?
P6 P7 Cr4 C31 72.95(13) . . . . ?
Cr3 P7 Cr4 C31 137.37(12) . . . . ?
P8 P7 Cr4 C32 -126.90(11) . . . . ?
P6 P7 Cr4 C32 104.00(11) . . . . ?
Cr3 P7 Cr4 C32 168.42(10) . . . . ?
P8 P7 Cr4 C33 -88.99(11) . . . . ?
P6 P7 Cr4 C33 141.92(11) . . . . ?
Cr3 P7 Cr4 C33 -153.66(11) . . . . ?
P8 P7 Cr4 C35 -145.3(3) . . . . ?
P6 P7 Cr4 C35 85.6(3) . . . . ?
Cr3 P7 Cr4 C35 150.0(3) . . . . ?
P8 P7 Cr4 C34 -70.36(17) . . . . ?
P6 P7 Cr4 C34 160.54(17) . . . . ?
Cr3 P7 Cr4 C34 -135.04(17) . . . . ?
P8 P7 Cr4 P9 37.45(4) . . . . ?
P6 P7 Cr4 P9 -91.65(5) . . . . ?
Cr3 P7 Cr4 P9 -27.23(4) . . . . ?
P8 P7 Cr4 P10 91.50(5) . . . . ?
P6 P7 Cr4 P10 -37.59(4) . . . . ?
Cr3 P7 Cr4 P10 26.83(4) . . . . ?
P8 P7 Cr4 P6 129.10(5) . . . . ?
Cr3 P7 Cr4 P6 64.42(4) . . . . ?
P6 P7 Cr4 P8 -129.10(5) . . . . ?
Cr3 P7 Cr4 P8 -64.68(4) . . . . ?
P10 P6 Cr4 C31 103.21(11) . . . . ?
P7 P6 Cr4 C31 -126.31(11) . . . . ?
Cr3 P6 Cr4 C31 168.07(10) . . . . ?
P10 P6 Cr4 C32 141.46(11) . . . . ?
P7 P6 Cr4 C32 -88.06(11) . . . . ?
Cr3 P6 Cr4 C32 -153.69(11) . . . . ?
P10 P6 Cr4 C33 159.76(17) . . . . ?
P7 P6 Cr4 C33 -69.76(17) . . . . ?
Cr3 P6 Cr4 C33 -135.38(16) . . . . ?
P10 P6 Cr4 C35 72.89(12) . . . . ?
P7 P6 Cr4 C35 -156.63(12) . . . . ?
Cr3 P6 Cr4 C35 137.75(12) . . . . ?
P10 P6 Cr4 C34 87.0(3) . . . . ?
P7 P6 Cr4 C34 -142.5(3) . . . . ?
Cr3 P6 Cr4 C34 151.8(3) . . . . ?
P10 P6 Cr4 P9 -38.67(4) . . . . ?
P7 P6 Cr4 P9 91.81(5) . . . . ?
Cr3 P6 Cr4 P9 26.18(4) . . . . ?
P7 P6 Cr4 P10 130.48(5) . . . . ?
Cr3 P6 Cr4 P10 64.85(4) . . . . ?
P10 P6 Cr4 P7 -130.48(5) . . . . ?
Cr3 P6 Cr4 P7 -65.63(4) . . . . ?
P10 P6 Cr4 P8 -92.09(5) . . . . ?
P7 P6 Cr4 P8 38.39(4) . . . . ?
Cr3 P6 Cr4 P8 -27.24(4) . . . . ?
P7 P8 Cr4 C31 85.3(3) . . . . ?
P9 P8 Cr4 C31 -143.9(3) . . . . ?
Cr3 P8 Cr4 C31 150.9(3) . . . . ?
P7 P8 Cr4 C32 72.70(12) . . . . ?
P9 P8 Cr4 C32 -156.45(12) . . . . ?
Cr3 P8 Cr4 C32 138.38(12) . . . . ?
P7 P8 Cr4 C33 104.23(10) . . . . ?
P9 P8 Cr4 C33 -124.92(10) . . . . ?
Cr3 P8 Cr4 C33 169.91(10) . . . . ?
P7 P8 Cr4 C35 162.10(16) . . . . ?
P9 P8 Cr4 C35 -67.05(16) . . . . ?
Cr3 P8 Cr4 C35 -132.22(16) . . . . ?
P7 P8 Cr4 C34 141.84(11) . . . . ?
P9 P8 Cr4 C34 -87.31(11) . . . . ?
Cr3 P8 Cr4 C34 -152.48(11) . . . . ?
P7 P8 Cr4 P9 -130.85(5) . . . . ?
Cr3 P8 Cr4 P9 -65.17(4) . . . . ?
P7 P8 Cr4 P10 -91.76(4) . . . . ?
P9 P8 Cr4 P10 39.09(4) . . . . ?
Cr3 P8 Cr4 P10 -26.08(4) . . . . ?
P9 P8 Cr4 P7 130.85(5) . . . . ?
Cr3 P8 Cr4 P7 65.68(4) . . . . ?
P7 P8 Cr4 P6 -38.49(4) . . . . ?
P9 P8 Cr4 P6 92.35(5) . . . . ?
Cr3 P8 Cr4 P6 27.18(4) . . . . ?
C32 Cr4 C31 C35 117.6(3) . . . . ?
C33 Cr4 C31 C35 79.7(2) . . . . ?
C34 Cr4 C31 C35 37.6(2) . . . . ?
P9 Cr4 C31 C35 -31.4(3) . . . . ?
P10 Cr4 C31 C35 -82.4(2) . . . . ?
P7 Cr4 C31 C35 173.15(17) . . . . ?
P6 Cr4 C31 C35 -136.2(2) . . . . ?
P8 Cr4 C31 C35 100.7(4) . . . . ?
C33 Cr4 C31 C32 -37.9(2) . . . . ?
C35 Cr4 C31 C32 -117.6(3) . . . . ?
C34 Cr4 C31 C32 -80.0(2) . . . . ?
P9 Cr4 C31 C32 -149.04(18) . . . . ?
P10 Cr4 C31 C32 159.99(18) . . . . ?
P7 Cr4 C31 C32 55.5(2) . . . . ?
P6 Cr4 C31 C32 106.15(19) . . . . ?
P8 Cr4 C31 C32 -16.9(4) . . . . ?
C32 Cr4 C31 C36 -121.0(4) . . . . ?
C33 Cr4 C31 C36 -158.9(4) . . . . ?
C35 Cr4 C31 C36 121.4(4) . . . . ?
C34 Cr4 C31 C36 159.0(4) . . . . ?
P9 Cr4 C31 C36 90.0(3) . . . . ?
P10 Cr4 C31 C36 39.0(3) . . . . ?
P7 Cr4 C31 C36 -65.5(3) . . . . ?
P6 Cr4 C31 C36 -14.9(3) . . . . ?
P8 Cr4 C31 C36 -137.9(3) . . . . ?
C35 C31 C32 C33 0.0(4) . . . . ?
C36 C31 C32 C33 -178.2(4) . . . . ?
Cr4 C31 C32 C33 62.4(3) . . . . ?
C35 C31 C32 C37 177.3(4) . . . . ?
C36 C31 C32 C37 -0.9(6) . . . . ?
Cr4 C31 C32 C37 -120.3(4) . . . . ?
C35 C31 C32 Cr4 -62.4(3) . . . . ?
C36 C31 C32 Cr4 119.4(4) . . . . ?
C31 Cr4 C32 C33 -116.7(3) . . . . ?
C35 Cr4 C32 C33 -79.4(2) . . . . ?
C34 Cr4 C32 C33 -36.9(2) . . . . ?
P9 Cr4 C32 C33 -18.3(4) . . . . ?
P10 Cr4 C32 C33 -147.70(18) . . . . ?
P7 Cr4 C32 C33 107.3(2) . . . . ?
P6 Cr4 C32 C33 161.30(19) . . . . ?
P8 Cr4 C32 C33 56.9(2) . . . . ?
C33 Cr4 C32 C31 116.7(3) . . . . ?
C35 Cr4 C32 C31 37.3(2) . . . . ?
C34 Cr4 C32 C31 79.8(2) . . . . ?
P9 Cr4 C32 C31 98.4(4) . . . . ?
P10 Cr4 C32 C31 -31.0(3) . . . . ?
P7 Cr4 C32 C31 -135.93(19) . . . . ?
P6 Cr4 C32 C31 -82.0(2) . . . . ?
P8 Cr4 C32 C31 173.66(17) . . . . ?
C31 Cr4 C32 C37 120.9(4) . . . . ?
C33 Cr4 C32 C37 -122.3(4) . . . . ?
C35 Cr4 C32 C37 158.2(4) . . . . ?
C34 Cr4 C32 C37 -159.2(4) . . . . ?
P9 Cr4 C32 C37 -140.6(3) . . . . ?
P10 Cr4 C32 C37 90.0(3) . . . . ?
P7 Cr4 C32 C37 -15.0(3) . . . . ?
P6 Cr4 C32 C37 39.0(3) . . . . ?
P8 Cr4 C32 C37 -65.4(3) . . . . ?
C31 C32 C33 C34 -0.2(4) . . . . ?
C37 C32 C33 C34 -177.5(4) . . . . ?
Cr4 C32 C33 C34 61.8(3) . . . . ?
C31 C32 C33 C38 177.3(4) . . . . ?
C37 C32 C33 C38 0.0(6) . . . . ?
Cr4 C32 C33 C38 -120.7(4) . . . . ?
C31 C32 C33 Cr4 -62.0(3) . . . . ?
C37 C32 C33 Cr4 120.7(4) . . . . ?
C31 Cr4 C33 C34 -79.8(2) . . . . ?
C32 Cr4 C33 C34 -118.1(3) . . . . ?
C35 Cr4 C33 C34 -37.4(2) . . . . ?
P9 Cr4 C33 C34 54.8(2) . . . . ?
P10 Cr4 C33 C34 -20.6(4) . . . . ?
P7 Cr4 C33 C34 160.8(2) . . . . ?
P6 Cr4 C33 C34 -147.41(19) . . . . ?
P8 Cr4 C33 C34 106.7(2) . . . . ?
C31 Cr4 C33 C32 38.2(2) . . . . ?
C35 Cr4 C33 C32 80.7(2) . . . . ?
C34 Cr4 C33 C32 118.1(3) . . . . ?
P9 Cr4 C33 C32 172.84(17) . . . . ?
P10 Cr4 C33 C32 97.5(3) . . . . ?
P7 Cr4 C33 C32 -81.1(2) . . . . ?
P6 Cr4 C33 C32 -29.4(3) . . . . ?
P8 Cr4 C33 C32 -135.2(2) . . . . ?
C31 Cr4 C33 C38 160.4(4) . . . . ?
C32 Cr4 C33 C38 122.2(4) . . . . ?
C35 Cr4 C33 C38 -157.1(4) . . . . ?
C34 Cr4 C33 C38 -119.8(4) . . . . ?
P9 Cr4 C33 C38 -65.0(3) . . . . ?
P10 Cr4 C33 C38 -140.4(3) . . . . ?
P7 Cr4 C33 C38 41.0(3) . . . . ?
P6 Cr4 C33 C38 92.8(3) . . . . ?
P8 Cr4 C33 C38 -13.1(3) . . . . ?
C32 C33 C34 C35 0.2(4) . . . . ?
C38 C33 C34 C35 -177.3(4) . . . . ?
Cr4 C33 C34 C35 61.5(3) . . . . ?
C32 C33 C34 C39 176.2(4) . . . . ?
C38 C33 C34 C39 -1.4(6) . . . . ?
Cr4 C33 C34 C39 -122.5(4) . . . . ?
C32 C33 C34 Cr4 -61.3(3) . . . . ?
C38 C33 C34 Cr4 121.1(4) . . . . ?
C31 Cr4 C34 C33 80.6(2) . . . . ?
C32 Cr4 C34 C33 37.5(2) . . . . ?
C35 Cr4 C34 C33 118.1(3) . . . . ?
P9 Cr4 C34 C33 -136.4(2) . . . . ?
P10 Cr4 C34 C33 171.63(18) . . . . ?
P7 Cr4 C34 C33 -30.2(3) . . . . ?
P6 Cr4 C34 C33 98.7(3) . . . . ?
P8 Cr4 C34 C33 -82.3(2) . . . . ?
C31 Cr4 C34 C35 -37.5(2) . . . . ?
C32 Cr4 C34 C35 -80.6(2) . . . . ?
C33 Cr4 C34 C35 -118.1(3) . . . . ?
P9 Cr4 C34 C35 105.5(2) . . . . ?
P10 Cr4 C34 C35 53.5(2) . . . . ?
P7 Cr4 C34 C35 -148.29(18) . . . . ?
P6 Cr4 C34 C35 -19.5(4) . . . . ?
P8 Cr4 C34 C35 159.58(19) . . . . ?
C31 Cr4 C34 C39 -158.0(4) . . . . ?
C32 Cr4 C34 C39 158.9(4) . . . . ?
C33 Cr4 C34 C39 121.4(4) . . . . ?
C35 Cr4 C34 C39 -120.5(4) . . . . ?
P9 Cr4 C34 C39 -15.0(3) . . . . ?
P10 Cr4 C34 C39 -67.0(4) . . . . ?
P7 Cr4 C34 C39 91.2(3) . . . . ?
P6 Cr4 C34 C39 -139.9(3) . . . . ?
P8 Cr4 C34 C39 39.1(3) . . . . ?
C32 C31 C35 C34 0.1(4) . . . . ?
C36 C31 C35 C34 178.4(4) . . . . ?
Cr4 C31 C35 C34 -61.8(3) . . . . ?
C32 C31 C35 C40 -177.4(4) . . . . ?
C36 C31 C35 C40 0.8(6) . . . . ?
Cr4 C31 C35 C40 120.7(4) . . . . ?
C32 C31 C35 Cr4 61.9(3) . . . . ?
C36 C31 C35 Cr4 -119.8(4) . . . . ?
C33 C34 C35 C31 -0.2(4) . . . . ?
C39 C34 C35 C31 -176.2(4) . . . . ?
Cr4 C34 C35 C31 61.4(3) . . . . ?
C33 C34 C35 C40 177.3(4) . . . . ?
C39 C34 C35 C40 1.3(6) . . . . ?
Cr4 C34 C35 C40 -121.1(4) . . . . ?
C33 C34 C35 Cr4 -61.6(3) . . . . ?
C39 C34 C35 Cr4 122.4(4) . . . . ?
C32 Cr4 C35 C31 -37.8(2) . . . . ?
C33 Cr4 C35 C31 -80.5(2) . . . . ?
C34 Cr4 C35 C31 -117.4(3) . . . . ?
P9 Cr4 C35 C31 159.77(19) . . . . ?
P10 Cr4 C35 C31 105.2(2) . . . . ?
P7 Cr4 C35 C31 -17.3(4) . . . . ?
P6 Cr4 C35 C31 54.7(2) . . . . ?
P8 Cr4 C35 C31 -150.00(18) . . . . ?
C31 Cr4 C35 C34 117.4(3) . . . . ?
C32 Cr4 C35 C34 79.6(2) . . . . ?
C33 Cr4 C35 C34 36.9(2) . . . . ?
P9 Cr4 C35 C34 -82.8(2) . . . . ?
P10 Cr4 C35 C34 -137.3(2) . . . . ?
P7 Cr4 C35 C34 100.1(3) . . . . ?
P6 Cr4 C35 C34 172.19(18) . . . . ?
P8 Cr4 C35 C34 -32.6(3) . . . . ?
C31 Cr4 C35 C40 -121.1(4) . . . . ?
C32 Cr4 C35 C40 -158.9(4) . . . . ?
C33 Cr4 C35 C40 158.4(4) . . . . ?
C34 Cr4 C35 C40 121.5(4) . . . . ?
P9 Cr4 C35 C40 38.7(3) . . . . ?
P10 Cr4 C35 C40 -15.8(3) . . . . ?
P7 Cr4 C35 C40 -138.4(3) . . . . ?
P6 Cr4 C35 C40 -66.3(3) . . . . ?
P8 Cr4 C35 C40 88.9(3) . . . . ?
